data_1544415
loop_
_publ_author_name
'Lv, Xiao-Jing'
'Li, Yong'
'Ma, Shuang-Gang'
'Qu, Jing'
'Liu, Yun-Bao'
'Li, Yu-Huan'
'Zhang, Dan'
'Li, Li'
'Yu, Shi-Shan'

_publ_section_title
;
 Antiviral Triterpenes from the Twigs and Leaves of Lyonia ovalifolia
;
_journal_name_full 'Journal of Natural Products'
_journal_paper_doi 10.1021/acs.jnatprod.6b00585
_journal_year 2016
_chemical_formula_moiety 'C30 H48 O5'
_chemical_formula_sum 'C30 H48 O5'
_chemical_formula_weight 488.68
_space_group_crystal_system monoclinic
_space_group_IT_number 4
_space_group_name_Hall 'P 2yb'
_space_group_name_H-M_alt 'P 1 21 1'
_symmetry_space_group_name_Hall 'P 2yb'
_symmetry_space_group_name_H-M 'P 1 21 1'
_atom_sites_solution_hydrogens geom
_audit_creation_date 2015-12-01
_audit_creation_method
;
  Olex2 1.1
  (compiled 2011.02.15 svn.r1672, GUI svn.r3494)
;
_cell_angle_alpha 90
_cell_angle_beta 113.036(5)
_cell_angle_gamma 90
_cell_formula_units_Z 8
_cell_length_a 11.3157(4)
_cell_length_b 38.8550(13)
_cell_length_c 13.6376(6)
_cell_measurement_reflns_used 16099
_cell_measurement_temperature 104.7
_cell_measurement_theta_max 71.1168
_cell_measurement_theta_min 3.5206
_cell_volume 5517.9(4)
_computing_cell_refinement
;
CrysAlisPro, Agilent Technologies,
Version 1.171.35.11 (release 16-05-2011 CrysAlis171 .NET)
(compiled May 16 2011,17:55:39)
;
_computing_data_collection
;
CrysAlisPro, Agilent Technologies,
Version 1.171.35.11 (release 16-05-2011 CrysAlis171 .NET)
(compiled May 16 2011,17:55:39)
;
_computing_data_reduction
;
CrysAlisPro, Agilent Technologies,
Version 1.171.35.11 (release 16-05-2011 CrysAlis171 .NET)
(compiled May 16 2011,17:55:39)
;
_computing_molecular_graphics
;
O. V. Dolomanov, L. J. Bourhis, R. J. Gildea, J. A. K. Howard and H. Puschmann,
OLEX2: a complete structure solution, refinement and analysis program.
J. Appl. Cryst. (2009). 42, 339-341.
;
_computing_publication_material
;
O. V. Dolomanov, L. J. Bourhis, R. J. Gildea, J. A. K. Howard and H. Puschmann,
OLEX2: a complete structure solution, refinement and analysis program.
J. Appl. Cryst. (2009). 42, 339-341.
;
_computing_structure_refinement 'SHELXL-2014/7 (Sheldrick, 2014)'
_computing_structure_solution 'A short history of SHELX (Sheldrick, 2007)'
_diffrn_ambient_temperature 104.7
_diffrn_detector_area_resol_mean 16.0971
_diffrn_measured_fraction_theta_full 1.000
_diffrn_measured_fraction_theta_max 0.991
_diffrn_measurement_details
;
  1 omega  -11.00   15.00   1.0000    2.0000
omega____ theta____ kappa____ phi______ frames
    -       -8.5000  111.0000 -120.0000 26

  2 omega  -50.00  -16.00   1.0000    2.0000
omega____ theta____ kappa____ phi______ frames
    -       -8.5000  111.0000 -120.0000 34

  3 omega  -31.00   15.00   1.0000    2.0000
omega____ theta____ kappa____ phi______ frames
    -       -8.5000  111.0000   30.0000 46

  4 omega  -32.00   32.00   1.0000    2.0000
omega____ theta____ kappa____ phi______ frames
    -       36.7919  -37.0000   30.0000 64

  5 omega   -6.00   52.00   1.0000    2.0000
omega____ theta____ kappa____ phi______ frames
    -       36.7919  -77.0000   90.0000 58

  6 omega  -32.00    9.00   1.0000    2.0000
omega____ theta____ kappa____ phi______ frames
    -       36.7919  -37.0000  -60.0000 41

  7 omega   12.00   55.00   1.0000    2.0000
omega____ theta____ kappa____ phi______ frames
    -       36.7919  -37.0000  -60.0000 43

  8 omega   22.00   80.00   1.0000    2.0000
omega____ theta____ kappa____ phi______ frames
    -       36.7919   37.0000  -30.0000 58

  9 omega   15.00   96.00   1.0000    2.0000
omega____ theta____ kappa____ phi______ frames
    -       36.7919   77.0000 -150.0000 81

 10 omega   32.00  103.00   1.0000    2.0000
omega____ theta____ kappa____ phi______ frames
    -       36.7919   77.0000   60.0000 71

 11 omega   18.00   44.00   1.0000    2.0000
omega____ theta____ kappa____ phi______ frames
    -       36.7919  -37.0000 -150.0000 26

 12 omega   24.00  103.00   1.0000    2.0000
omega____ theta____ kappa____ phi______ frames
    -       36.7919   37.0000 -180.0000 79

 13 omega   71.00  127.00   1.0000    6.0000
omega____ theta____ kappa____ phi______ frames
    -      108.0000  -77.0000   90.0000 56

 14 omega  147.00  173.00   1.0000    6.0000
omega____ theta____ kappa____ phi______ frames
    -      108.0000  111.0000  150.0000 26

 15 omega   84.00  110.00   1.0000    6.0000
omega____ theta____ kappa____ phi______ frames
    -      108.0000 -122.0000   32.0000 26

 16 omega   39.00   76.00   1.0000    6.0000
omega____ theta____ kappa____ phi______ frames
    -      108.0000 -122.0000   32.0000 37

 17 omega   75.00  115.00   1.0000    6.0000
omega____ theta____ kappa____ phi______ frames
    -      108.0000   15.0000  -60.0000 40

 18 omega  101.00  166.00   1.0000    6.0000
omega____ theta____ kappa____ phi______ frames
    -      108.0000   45.0000  -60.0000 65

 19 omega   94.00  132.00   1.0000    6.0000
omega____ theta____ kappa____ phi______ frames
    -      108.0000    0.0000 -150.0000 38

 20 omega  137.00  175.00   1.0000    6.0000
omega____ theta____ kappa____ phi______ frames
    -      108.0000   45.0000  120.0000 38

 21 omega   93.00  124.00   1.0000    6.0000
omega____ theta____ kappa____ phi______ frames
    -      108.0000   45.0000  120.0000 31

 22 omega  146.00  176.00   1.0000    6.0000
omega____ theta____ kappa____ phi______ frames
    -      108.0000   45.0000 -150.0000 30

 23 omega   91.00  120.00   1.0000    6.0000
omega____ theta____ kappa____ phi______ frames
    -      108.0000   45.0000 -150.0000 29

 24 omega  148.00  175.00   1.0000    6.0000
omega____ theta____ kappa____ phi______ frames
    -      108.0000   45.0000 -120.0000 27

 25 omega   93.00  125.00   1.0000    6.0000
omega____ theta____ kappa____ phi______ frames
    -      108.0000   45.0000  -90.0000 32

 26 omega  109.00  144.00   1.0000    6.0000
omega____ theta____ kappa____ phi______ frames
    -      108.0000  111.0000  150.0000 35

 27 omega   82.00  163.00   1.0000    6.0000
omega____ theta____ kappa____ phi______ frames
    -      108.0000   77.0000   60.0000 81

 28 omega   91.00  121.00   1.0000    6.0000
omega____ theta____ kappa____ phi______ frames
    -      108.0000   45.0000 -120.0000 30

 29 omega   45.00   98.00   1.0000    6.0000
omega____ theta____ kappa____ phi______ frames
    -      108.0000  -45.0000   30.0000 53

 30 omega  129.00  173.00   1.0000    6.0000
omega____ theta____ kappa____ phi______ frames
    -      108.0000   77.0000  -90.0000 44

 31 omega   56.00   91.00   1.0000    6.0000
omega____ theta____ kappa____ phi______ frames
    -      108.0000  -45.0000 -120.0000 35

 32 omega   81.00  107.00   1.0000    6.0000
omega____ theta____ kappa____ phi______ frames
    -      108.0000   77.0000  -90.0000 26

 33 omega   50.00   97.00   1.0000    6.0000
omega____ theta____ kappa____ phi______ frames
    -      108.0000  -45.0000  -30.0000 47

 34 omega  146.00  173.00   1.0000    6.0000
omega____ theta____ kappa____ phi______ frames
    -      108.0000    0.0000 -150.0000 27

 35 omega   54.00   82.00   1.0000    6.0000
omega____ theta____ kappa____ phi______ frames
    -      108.0000    0.0000 -150.0000 28

 36 omega   41.00   74.00   1.0000    6.0000
omega____ theta____ kappa____ phi______ frames
    -      108.0000  -45.0000  120.0000 33

 37 omega   57.00  112.00   1.0000    6.0000
omega____ theta____ kappa____ phi______ frames
    -      108.0000 -106.0000   96.0000 55
;
_diffrn_measurement_device_type 'Xcalibur, Eos, Gemini'
_diffrn_measurement_method '\w scans'
_diffrn_orient_matrix_UB_11 -0.1419984000
_diffrn_orient_matrix_UB_12 -0.0060223000
_diffrn_orient_matrix_UB_13 -0.0731296000
_diffrn_orient_matrix_UB_21 -0.0010906000
_diffrn_orient_matrix_UB_22 0.0338121000
_diffrn_orient_matrix_UB_23 -0.0592951000
_diffrn_orient_matrix_UB_31 0.0418147000
_diffrn_orient_matrix_UB_32 -0.0198032000
_diffrn_orient_matrix_UB_33 -0.0788858000
_diffrn_radiation_monochromator graphite
_diffrn_radiation_type 'Cu K\a'
_diffrn_radiation_wavelength 1.5418
_diffrn_reflns_av_R_equivalents 0.0293
_diffrn_reflns_av_unetI/netI 0.0410
_diffrn_reflns_Laue_measured_fraction_full 1.000
_diffrn_reflns_Laue_measured_fraction_max 0.991
_diffrn_reflns_limit_h_max 13
_diffrn_reflns_limit_h_min -13
_diffrn_reflns_limit_k_max 47
_diffrn_reflns_limit_k_min -47
_diffrn_reflns_limit_l_max 16
_diffrn_reflns_limit_l_min -16
_diffrn_reflns_number 40576
_diffrn_reflns_point_group_measured_fraction_full 0.999
_diffrn_reflns_point_group_measured_fraction_max 0.978
_diffrn_reflns_theta_full 67.684
_diffrn_reflns_theta_max 71.251
_diffrn_reflns_theta_min 3.522
_diffrn_source 'Enhance (Cu) X-ray Source'
_exptl_absorpt_coefficient_mu 0.616
_exptl_absorpt_correction_T_max 1.00000
_exptl_absorpt_correction_T_min 0.93500
_exptl_absorpt_correction_type multi-scan
_exptl_absorpt_process_details
;
CrysAlisPro, Agilent Technologies,
Version 1.171.35.11 (release 16-05-2011 CrysAlis171 .NET)
(compiled May 16 2011,17:55:39)
Empirical absorption correction using spherical harmonics,
 implemented in SCALE3 ABSPACK scaling algorithm.
;
_exptl_crystal_colour colorless
_exptl_crystal_density_diffrn 1.176
_exptl_crystal_density_method 'not measured'
_exptl_crystal_description plate
_exptl_crystal_F_000 2144
_exptl_crystal_size_max 0.450
_exptl_crystal_size_mid 0.400
_exptl_crystal_size_min 0.400
_refine_diff_density_max 0.851
_refine_diff_density_min -0.278
_refine_diff_density_rms 0.053
_refine_ls_abs_structure_details
;
 Flack x determined using 8922 quotients [(I+)-(I-)]/[(I+)+(I-)]
 (Parsons, Flack and Wagner, Acta Cryst. B69 (2013) 249-259).
;
_refine_ls_abs_structure_Flack -0.03(6)
_refine_ls_extinction_method none
_refine_ls_goodness_of_fit_ref 1.022
_refine_ls_hydrogen_treatment constr
_refine_ls_matrix_type full
_refine_ls_number_parameters 1297
_refine_ls_number_reflns 20912
_refine_ls_number_restraints 1
_refine_ls_restrained_S_all 1.022
_refine_ls_R_factor_all 0.0529
_refine_ls_R_factor_gt 0.0506
_refine_ls_shift/su_max 0.000
_refine_ls_shift/su_mean 0.000
_refine_ls_structure_factor_coef Fsqd
_refine_ls_weighting_details 'w=1/[\s^2^(Fo^2^)+(0.0784P)^2^+2.1230P] where P=(Fo^2^+2Fc^2^)/3'
_refine_ls_weighting_scheme calc
_refine_ls_wR_factor_gt 0.1316
_refine_ls_wR_factor_ref 0.1340
_reflns_Friedel_coverage 0.944
_reflns_Friedel_fraction_full 0.997
_reflns_Friedel_fraction_max 0.965
_reflns_number_gt 19962
_reflns_number_total 20912
_reflns_threshold_expression 'I > 2\s(I)'
_cod_data_source_file np6b00585_si_001.cif
_cod_data_source_block exp_3709
_cod_database_code 1544415
_shelx_space_group_comment
;
The symmetry employed for this shelxl refinement is uniquely defined
by the following loop, which should always be used as a source of
symmetry information in preference to the above space-group names.
They are only intended as comments.
;
_shelx_estimated_absorpt_t_max 0.791
_shelx_estimated_absorpt_t_min 0.769
_reflns_odcompleteness_completeness 99.95
_reflns_odcompleteness_iscentric 1
_reflns_odcompleteness_theta 66.97
_shelx_shelxl_version_number 2014/7

loop_
_space_group_symop_operation_xyz
'x, y, z'
'-x, y+1/2, -z'

loop_
_atom_site_label
_atom_site_type_symbol
_atom_site_fract_x
_atom_site_fract_y
_atom_site_fract_z
_atom_site_U_iso_or_equiv
_atom_site_adp_type
_atom_site_occupancy
_atom_site_site_symmetry_order
_atom_site_calc_flag
_atom_site_refinement_flags_posn
_atom_site_refinement_flags_adp
O1 O -0.4247(2) 0.59728(6) 0.6470(2) 0.0214(5) Uani 1 1 d . .
H1 H -0.4076 0.6141 0.6163 0.032 Uiso 1 1 calc R U
O2 O -0.5880(2) 0.39572(7) 0.58025(19) 0.0259(5) Uani 1 1 d . .
O3 O -0.5318(3) 0.38387(7) 0.7509(2) 0.0303(6) Uani 1 1 d . .
H3 H -0.6104 0.3874 0.7353 0.045 Uiso 1 1 calc R U
O4 O -0.6256(2) 0.21418(7) 0.5458(2) 0.0311(6) Uani 1 1 d . .
O5 O -0.6094(2) 0.15556(7) 0.4601(2) 0.0299(5) Uani 1 1 d . .
H5 H -0.6696 0.1673 0.4640 0.045 Uiso 1 1 calc R U
C1 C -0.3939(3) 0.32352(8) 0.6504(2) 0.0166(6) Uani 1 1 d . .
H1A H -0.4891 0.3263 0.6252 0.020 Uiso 1 1 calc R U
C2 C -0.3361(3) 0.32847(8) 0.7736(2) 0.0193(6) Uani 1 1 d . .
H2A H -0.4012 0.3229 0.8030 0.023 Uiso 1 1 calc R U
H2B H -0.2615 0.3130 0.8071 0.023 Uiso 1 1 calc R U
C3 C -0.2939(3) 0.36631(8) 0.7967(3) 0.0212(6) Uani 1 1 d . .
H3A H -0.3225 0.3763 0.8505 0.025 Uiso 1 1 calc R U
H3B H -0.1994 0.3685 0.8221 0.025 Uiso 1 1 calc R U
C4 C -0.3612(3) 0.38358(8) 0.6882(2) 0.0159(6) Uani 1 1 d . .
C5 C -0.3417(3) 0.35567(7) 0.6115(3) 0.0163(6) Uani 1 1 d . .
C6 C -0.4086(3) 0.36740(8) 0.4950(2) 0.0184(6) Uani 1 1 d . .
H6A H -0.3911 0.3506 0.4477 0.022 Uiso 1 1 calc R U
H6B H -0.5026 0.3683 0.4751 0.022 Uiso 1 1 calc R U
C7 C -0.3600(3) 0.40314(8) 0.4799(3) 0.0186(6) Uani 1 1 d . .
H7A H -0.4111 0.4109 0.4062 0.022 Uiso 1 1 calc R U
H7B H -0.2698 0.4009 0.4872 0.022 Uiso 1 1 calc R U
C8 C -0.3659(3) 0.43136(8) 0.5578(3) 0.0167(6) Uani 1 1 d . .
H8 H -0.4580 0.4375 0.5394 0.020 Uiso 1 1 calc R U
C9 C -0.3073(3) 0.41919(8) 0.6743(2) 0.0174(6) Uani 1 1 d . .
H9 H -0.2134 0.4159 0.6927 0.021 Uiso 1 1 calc R U
C10 C -0.3190(3) 0.44562(8) 0.7540(2) 0.0192(6) Uani 1 1 d . .
H10L H -0.2893 0.4347 0.8252 0.023 Uiso 1 1 calc R U
H10M H -0.4109 0.4515 0.7327 0.023 Uiso 1 1 calc R U
C11 C -0.2432(3) 0.47927(8) 0.7637(3) 0.0212(6) Uani 1 1 d . .
H11T H -0.2284 0.4900 0.8334 0.025 Uiso 1 1 calc R U
H11U H -0.1582 0.4735 0.7633 0.025 Uiso 1 1 calc R U
C12 C -0.3079(3) 0.50551(8) 0.6765(3) 0.0182(6) Uani 1 1 d . .
C13 C -0.3367(3) 0.49749(8) 0.5744(3) 0.0185(6) Uani 1 1 d . .
C14 C -0.2954(3) 0.46361(8) 0.5426(3) 0.0205(6) Uani 1 1 d . .
H14A H -0.2023 0.4606 0.5847 0.025 Uiso 1 1 calc R U
H14B H -0.3082 0.4651 0.4666 0.025 Uiso 1 1 calc R U
C15 C -0.3437(3) 0.54037(8) 0.7112(3) 0.0182(6) Uani 1 1 d . .
C16 C -0.3763(3) 0.56608(8) 0.6184(3) 0.0201(6) Uani 1 1 d . .
H16A H -0.2949 0.5719 0.6095 0.024 Uiso 1 1 calc R U
C17 C -0.4700(3) 0.55176(9) 0.5139(3) 0.0232(7) Uani 1 1 d . .
H17A H -0.4920 0.5697 0.4580 0.028 Uiso 1 1 calc R U
H17B H -0.5500 0.5445 0.5214 0.028 Uiso 1 1 calc R U
C18 C -0.4090(3) 0.52103(9) 0.4826(3) 0.0219(7) Uani 1 1 d . .
H18A H -0.4771 0.5076 0.4272 0.026 Uiso 1 1 calc R U
H18B H -0.3492 0.5295 0.4510 0.026 Uiso 1 1 calc R U
C19 C -0.3683(3) 0.28717(8) 0.6187(2) 0.0174(6) Uani 1 1 d . .
H19 H -0.2733 0.2838 0.6448 0.021 Uiso 1 1 calc R U
C20 C -0.4224(3) 0.26039(8) 0.6738(3) 0.0211(7) Uani 1 1 d . .
H20A H -0.3819 0.2641 0.7518 0.025 Uiso 1 1 calc R U
H20B H -0.5157 0.2644 0.6511 0.025 Uiso 1 1 calc R U
C21 C -0.4012(3) 0.22290(8) 0.6503(3) 0.0207(6) Uani 1 1 d . .
H21A H -0.3290 0.2221 0.6266 0.025 Uiso 1 1 calc R U
H21B H -0.3751 0.2097 0.7175 0.025 Uiso 1 1 calc R U
C22 C -0.5155(3) 0.20527(8) 0.5674(3) 0.0197(6) Uani 1 1 d . .
C23 C -0.4909(3) 0.17382(8) 0.5098(3) 0.0202(6) Uani 1 1 d . .
C24 C -0.4264(4) 0.28156(9) 0.4980(3) 0.0286(8) Uani 1 1 d . .
H24A H -0.5191 0.2860 0.4704 0.043 Uiso 1 1 calc R U
H24B H -0.4112 0.2578 0.4821 0.043 Uiso 1 1 calc R U
H24C H -0.3863 0.2974 0.4642 0.043 Uiso 1 1 calc R U
C25 C -0.4476(4) 0.18649(9) 0.4227(3) 0.0264(7) Uani 1 1 d . .
H25A H -0.4382 0.1668 0.3815 0.040 Uiso 1 1 calc R U
H25B H -0.3650 0.1984 0.4557 0.040 Uiso 1 1 calc R U
H25C H -0.5119 0.2024 0.3754 0.040 Uiso 1 1 calc R U
C26 C -0.3942(3) 0.14914(8) 0.5866(3) 0.0225(7) Uani 1 1 d . .
H26A H -0.4229 0.1426 0.6432 0.034 Uiso 1 1 calc R U
H26B H -0.3101 0.1604 0.6181 0.034 Uiso 1 1 calc R U
H26C H -0.3872 0.1285 0.5480 0.034 Uiso 1 1 calc R U
C27 C -0.5060(3) 0.38818(7) 0.6646(3) 0.0170(6) Uani 1 1 d . .
C28 C -0.1984(3) 0.34967(8) 0.6351(3) 0.0213(6) Uani 1 1 d . .
H28A H -0.1574 0.3717 0.6328 0.032 Uiso 1 1 calc R U
H28B H -0.1904 0.3341 0.5816 0.032 Uiso 1 1 calc R U
H28C H -0.1563 0.3394 0.7060 0.032 Uiso 1 1 calc R U
C29 C -0.4578(4) 0.53507(9) 0.7441(3) 0.0254(7) Uani 1 1 d . .
H29A H -0.5333 0.5278 0.6820 0.038 Uiso 1 1 calc R U
H29B H -0.4769 0.5567 0.7717 0.038 Uiso 1 1 calc R U
H29C H -0.4362 0.5173 0.7995 0.038 Uiso 1 1 calc R U
C30 C -0.2295(4) 0.55558(9) 0.8061(3) 0.0290(8) Uani 1 1 d . .
H30A H -0.2136 0.5416 0.8698 0.044 Uiso 1 1 calc R U
H30B H -0.2498 0.5792 0.8193 0.044 Uiso 1 1 calc R U
H30C H -0.1527 0.5556 0.7895 0.044 Uiso 1 1 calc R U
O6 O 0.6880(2) 0.34787(6) 1.1861(2) 0.0244(5) Uani 1 1 d . .
H6 H 0.6450 0.3651 1.1547 0.037 Uiso 1 1 calc R U
O7 O 0.6925(2) 0.15461(6) 1.01688(18) 0.0215(5) Uani 1 1 d . .
H7 H 0.7667 0.1572 1.0179 0.032 Uiso 1 1 calc R U
O8 O 0.6390(2) 0.16100(6) 0.84332(19) 0.0223(5) Uani 1 1 d . .
O9 O 0.5419(3) -0.03184(7) 0.8614(3) 0.0412(7) Uani 1 1 d . .
O10 O 0.4326(3) -0.08820(7) 0.8860(3) 0.0369(7) Uani 1 1 d . .
H10N H 0.5097 -0.0819 0.9088 0.055 Uiso 1 1 calc R U
C31 C 0.4587(3) 0.09516(8) 0.8778(2) 0.0168(6) Uani 1 1 d . .
H31 H 0.5543 0.0942 0.9020 0.020 Uiso 1 1 calc R U
C32 C 0.4037(3) 0.11215(8) 0.7649(2) 0.0182(6) Uani 1 1 d . .
H32A H 0.4633 0.1087 0.7287 0.022 Uiso 1 1 calc R U
H32B H 0.3197 0.1018 0.7206 0.022 Uiso 1 1 calc R U
C33 C 0.3879(3) 0.15115(8) 0.7817(2) 0.0183(6) Uani 1 1 d . .
H33A H 0.4242 0.1653 0.7398 0.022 Uiso 1 1 calc R U
H33B H 0.2963 0.1572 0.7609 0.022 Uiso 1 1 calc R U
C34 C 0.4636(3) 0.15625(8) 0.9018(2) 0.0162(6) Uani 1 1 d . .
C35 C 0.4265(3) 0.12240(8) 0.9470(3) 0.0165(6) Uani 1 1 d . .
C36 C 0.4944(3) 0.12092(8) 1.0683(2) 0.0177(6) Uani 1 1 d . .
H36A H 0.5883 0.1192 1.0887 0.021 Uiso 1 1 calc R U
H36B H 0.4657 0.1003 1.0954 0.021 Uiso 1 1 calc R U
C37 C 0.4636(3) 0.15344(8) 1.1183(3) 0.0203(6) Uani 1 1 d . .
H37A H 0.5146 0.1528 1.1961 0.024 Uiso 1 1 calc R U
H37B H 0.3718 0.1528 1.1072 0.024 Uiso 1 1 calc R U
C38 C 0.4904(3) 0.18781(8) 1.0744(2) 0.0171(6) Uani 1 1 d . .
H38 H 0.5855 0.1908 1.1001 0.020 Uiso 1 1 calc R U
C39 C 0.4330(3) 0.18913(8) 0.9516(2) 0.0160(6) Uani 1 1 d . .
H39 H 0.3376 0.1898 0.9287 0.019 Uiso 1 1 calc R U
C40 C 0.4705(3) 0.22210(8) 0.9072(2) 0.0181(6) Uani 1 1 d . .
H40A H 0.5653 0.2236 0.9356 0.022 Uiso 1 1 calc R U
H40B H 0.4394 0.2199 0.8288 0.022 Uiso 1 1 calc R U
C41 C 0.4181(3) 0.25600(8) 0.9333(3) 0.0211(6) Uani 1 1 d . .
H41A H 0.4178 0.2736 0.8809 0.025 Uiso 1 1 calc R U
H41B H 0.3278 0.2523 0.9243 0.025 Uiso 1 1 calc R U
C42 C 0.4924(3) 0.27007(8) 1.0447(3) 0.0185(6) Uani 1 1 d . .
C43 C 0.5035(3) 0.25131(8) 1.1294(3) 0.0182(6) Uani 1 1 d . .
C44 C 0.4362(3) 0.21734(8) 1.1203(3) 0.0202(6) Uani 1 1 d . .
H44A H 0.3442 0.2204 1.0743 0.024 Uiso 1 1 calc R U
H44B H 0.4417 0.2105 1.1919 0.024 Uiso 1 1 calc R U
C45 C 0.5580(3) 0.30514(8) 1.0521(3) 0.0207(6) Uani 1 1 d . .
C46 C 0.6047(3) 0.31860(8) 1.1680(3) 0.0207(6) Uani 1 1 d . .
H46 H 0.5277 0.3257 1.1818 0.025 Uiso 1 1 calc R U
C47 C 0.6758(3) 0.29172(9) 1.2487(3) 0.0215(6) Uani 1 1 d . .
H47A H 0.7078 0.3018 1.3212 0.026 Uiso 1 1 calc R U
H47B H 0.7507 0.2835 1.2349 0.026 Uiso 1 1 calc R U
C48 C 0.5864(3) 0.26157(8) 1.2421(3) 0.0214(6) Uani 1 1 d . .
H48A H 0.6387 0.2415 1.2794 0.026 Uiso 1 1 calc R U
H48B H 0.5302 0.2679 1.2796 0.026 Uiso 1 1 calc R U
C49 C 0.4104(3) 0.05801(8) 0.8782(3) 0.0208(6) Uani 1 1 d . .
H49 H 0.3164 0.0591 0.8622 0.025 Uiso 1 1 calc R U
C50 C 0.4284(4) 0.03587(9) 0.7925(3) 0.0252(7) Uani 1 1 d . .
H50A H 0.5208 0.0307 0.8141 0.030 Uiso 1 1 calc R U
H50B H 0.3993 0.0490 0.7249 0.030 Uiso 1 1 calc R U
C51 C 0.3534(4) 0.00192(8) 0.7740(3) 0.0237(7) Uani 1 1 d . .
H51A H 0.2792 0.0053 0.7942 0.028 Uiso 1 1 calc R U
H51B H 0.3189 -0.0033 0.6968 0.028 Uiso 1 1 calc R U
C52 C 0.4278(3) -0.02909(9) 0.8335(3) 0.0235(7) Uani 1 1 d . .
C53 C 0.3512(3) -0.05883(8) 0.8553(3) 0.0234(7) Uani 1 1 d . .
C54 C 0.4764(6) 0.04082(10) 0.9868(3) 0.0530(15) Uani 1 1 d . .
H54A H 0.5697 0.0412 1.0072 0.080 Uiso 1 1 calc R U
H54B H 0.4470 0.0169 0.9828 0.080 Uiso 1 1 calc R U
H54C H 0.4550 0.0533 1.0401 0.080 Uiso 1 1 calc R U
C55 C 0.3138(4) -0.04881(10) 0.9474(3) 0.0340(9) Uani 1 1 d . .
H55A H 0.2669 -0.0678 0.9629 0.051 Uiso 1 1 calc R U
H55B H 0.2590 -0.0283 0.9279 0.051 Uiso 1 1 calc R U
H55C H 0.3915 -0.0438 1.0107 0.051 Uiso 1 1 calc R U
C56 C 0.2339(4) -0.06832(9) 0.7564(3) 0.0256(7) Uani 1 1 d . .
H56A H 0.2612 -0.0752 0.6994 0.038 Uiso 1 1 calc R U
H56B H 0.1766 -0.0484 0.7330 0.038 Uiso 1 1 calc R U
H56C H 0.1884 -0.0874 0.7731 0.038 Uiso 1 1 calc R U
C57 C 0.6064(3) 0.15710(7) 0.9168(2) 0.0160(6) Uani 1 1 d . .
C58 C 0.2796(3) 0.12107(8) 0.9190(3) 0.0202(6) Uani 1 1 d . .
H58A H 0.2514 0.1431 0.9376 0.030 Uiso 1 1 calc R U
H58B H 0.2608 0.1025 0.9592 0.030 Uiso 1 1 calc R U
H58C H 0.2341 0.1168 0.8425 0.030 Uiso 1 1 calc R U
C59 C 0.6726(4) 0.30095(9) 1.0187(3) 0.0248(7) Uani 1 1 d . .
H59A H 0.7405 0.2877 1.0731 0.037 Uiso 1 1 calc R U
H59B H 0.7058 0.3237 1.0116 0.037 Uiso 1 1 calc R U
H59C H 0.6445 0.2888 0.9504 0.037 Uiso 1 1 calc R U
C60 C 0.4636(4) 0.33200(9) 0.9796(3) 0.0286(8) Uani 1 1 d . .
H60A H 0.4392 0.3254 0.9049 0.043 Uiso 1 1 calc R U
H60B H 0.5050 0.3546 0.9920 0.043 Uiso 1 1 calc R U
H60C H 0.3868 0.3330 0.9961 0.043 Uiso 1 1 calc R U
O11 O -0.0663(2) 0.15609(6) 1.0282(2) 0.0258(5) Uani 1 1 d . .
H11 H -0.0459 0.1433 0.9876 0.039 Uiso 1 1 calc R U
O12 O -0.0638(3) 0.34602(7) 1.2012(2) 0.0325(6) Uani 1 1 d . .
H12 H -0.1356 0.3497 1.2039 0.049 Uiso 1 1 calc R U
O13 O -0.1499(2) 0.37788(7) 1.0565(2) 0.0330(6) Uani 1 1 d . .
O14 O -0.0532(3) 0.54851(7) 1.1612(3) 0.0434(8) Uani 1 1 d . .
O15 O 0.0160(3) 0.60412(8) 1.0935(3) 0.0438(8) Uani 1 1 d . .
H15 H -0.0560 0.5952 1.0812 0.066 Uiso 1 1 calc R U
C61 C 0.1095(3) 0.42224(8) 1.1875(3) 0.0176(6) Uani 1 1 d . .
H61 H 0.0345 0.4200 1.2086 0.021 Uiso 1 1 calc R U
C62 C 0.0557(4) 0.42536(9) 1.0636(3) 0.0269(7) Uani 1 1 d . .
H62A H -0.0331 0.4344 1.0360 0.032 Uiso 1 1 calc R U
H62B H 0.1097 0.4412 1.0420 0.032 Uiso 1 1 calc R U
C63 C 0.0579(4) 0.38871(9) 1.0191(3) 0.0281(8) Uani 1 1 d . .
H63A H -0.0239 0.3835 0.9586 0.034 Uiso 1 1 calc R U
H63B H 0.1297 0.3862 0.9953 0.034 Uiso 1 1 calc R U
C64 C 0.0767(3) 0.36531(8) 1.1146(2) 0.0177(6) Uani 1 1 d . .
C65 C 0.1788(3) 0.38696(8) 1.2072(3) 0.0189(6) Uani 1 1 d . .
C66 C 0.2061(4) 0.36809(9) 1.3141(3) 0.0276(7) Uani 1 1 d . .
H66A H 0.2720 0.3809 1.3731 0.033 Uiso 1 1 calc R U
H66B H 0.1267 0.3673 1.3282 0.033 Uiso 1 1 calc R U
C67 C 0.2538(4) 0.33117(10) 1.3097(3) 0.0329(9) Uani 1 1 d . .
H67A H 0.3404 0.3325 1.3081 0.040 Uiso 1 1 calc R U
H67B H 0.2624 0.3191 1.3760 0.040 Uiso 1 1 calc R U
C68 C 0.1678(3) 0.30941(9) 1.2143(3) 0.0225(7) Uani 1 1 d . .
H68 H 0.0886 0.3033 1.2262 0.027 Uiso 1 1 calc R U
C69 C 0.1256(3) 0.32873(8) 1.1075(3) 0.0183(6) Uani 1 1 d . .
H69 H 0.2046 0.3316 1.0923 0.022 Uiso 1 1 calc R U
C70 C 0.0292(3) 0.30883(8) 1.0126(3) 0.0211(6) Uani 1 1 d . .
H70A H -0.0011 0.3242 0.9497 0.025 Uiso 1 1 calc R U
H70B H -0.0462 0.3028 1.0290 0.025 Uiso 1 1 calc R U
C71 C 0.0824(3) 0.27556(9) 0.9836(3) 0.0244(7) Uani 1 1 d . .
H71A H 0.0305 0.2699 0.9081 0.029 Uiso 1 1 calc R U
H71B H 0.1715 0.2799 0.9903 0.029 Uiso 1 1 calc R U
C72 C 0.0825(3) 0.24481(8) 1.0517(3) 0.0209(7) Uani 1 1 d . .
C73 C 0.1501(3) 0.24564(9) 1.1564(3) 0.0230(7) Uani 1 1 d . .
C74 C 0.2377(3) 0.27547(9) 1.2108(3) 0.0258(7) Uani 1 1 d . .
H74A H 0.2956 0.2799 1.1734 0.031 Uiso 1 1 calc R U
H74B H 0.2918 0.2686 1.2847 0.031 Uiso 1 1 calc R U
C75 C -0.0037(3) 0.21445(9) 0.9940(3) 0.0213(6) Uani 1 1 d . .
C76 C 0.0280(3) 0.18315(8) 1.0695(3) 0.0228(7) Uani 1 1 d . .
H76 H 0.1131 0.1738 1.0760 0.027 Uiso 1 1 calc R U
C77 C 0.0368(4) 0.19223(9) 1.1793(3) 0.0285(7) Uani 1 1 d . .
H77A H 0.0511 0.1711 1.2230 0.034 Uiso 1 1 calc R U
H77B H -0.0447 0.2028 1.1746 0.034 Uiso 1 1 calc R U
C78 C 0.1472(4) 0.21726(9) 1.2315(3) 0.0286(7) Uani 1 1 d . .
H78A H 0.1390 0.2276 1.2948 0.034 Uiso 1 1 calc R U
H78B H 0.2294 0.2045 1.2560 0.034 Uiso 1 1 calc R U
C79 C 0.1836(3) 0.45505(8) 1.2407(3) 0.0195(6) Uani 1 1 d . .
H79 H 0.2488 0.4598 1.2098 0.023 Uiso 1 1 calc R U
C80 C 0.0876(3) 0.48509(8) 1.2113(3) 0.0232(7) Uani 1 1 d . .
H80A H 0.0335 0.4838 1.1341 0.028 Uiso 1 1 calc R U
H80B H 0.0306 0.4824 1.2503 0.028 Uiso 1 1 calc R U
C81 C 0.1503(4) 0.52073(9) 1.2362(3) 0.0310(8) Uani 1 1 d . .
H81A H 0.1799 0.5252 1.3136 0.037 Uiso 1 1 calc R U
H81B H 0.2265 0.5211 1.2174 0.037 Uiso 1 1 calc R U
C82 C 0.0592(3) 0.54873(9) 1.1759(3) 0.0273(7) Uani 1 1 d . .
C83 C 0.1129(3) 0.57855(9) 1.1324(3) 0.0264(7) Uani 1 1 d . .
C84 C 0.2541(4) 0.45217(10) 1.3623(3) 0.0322(8) Uani 1 1 d . .
H84A H 0.2891 0.4747 1.3917 0.048 Uiso 1 1 calc R U
H84B H 0.3243 0.4355 1.3792 0.048 Uiso 1 1 calc R U
H84C H 0.1938 0.4445 1.3933 0.048 Uiso 1 1 calc R U
C85 C 0.1474(4) 0.56615(12) 1.0417(4) 0.0382(9) Uani 1 1 d . .
H85A H 0.0713 0.5561 0.9858 0.057 Uiso 1 1 calc R U
H85B H 0.2151 0.5487 1.0681 0.057 Uiso 1 1 calc R U
H85C H 0.1782 0.5856 1.0124 0.057 Uiso 1 1 calc R U
C86 C 0.2280(4) 0.59410(10) 1.2223(4) 0.0360(9) Uani 1 1 d . .
H86A H 0.2525 0.6157 1.1981 0.054 Uiso 1 1 calc R U
H86B H 0.3002 0.5779 1.2433 0.054 Uiso 1 1 calc R U
H86C H 0.2055 0.5987 1.2835 0.054 Uiso 1 1 calc R U
C87 C -0.0546(3) 0.36385(9) 1.1226(3) 0.0265(7) Uani 1 1 d . .
C88 C 0.3061(4) 0.39096(10) 1.1927(4) 0.0314(8) Uani 1 1 d . .
H88A H 0.3352 0.3683 1.1795 0.047 Uiso 1 1 calc R U
H88B H 0.3709 0.4009 1.2574 0.047 Uiso 1 1 calc R U
H88C H 0.2933 0.4062 1.1321 0.047 Uiso 1 1 calc R U
C89 C -0.1452(3) 0.22539(9) 0.9585(3) 0.0280(7) Uani 1 1 d . .
H89A H -0.1652 0.2292 1.0214 0.042 Uiso 1 1 calc R U
H89B H -0.2008 0.2072 0.9144 0.042 Uiso 1 1 calc R U
H89C H -0.1597 0.2467 0.9170 0.042 Uiso 1 1 calc R U
C90 C 0.0191(4) 0.20401(10) 0.8941(3) 0.0295(8) Uani 1 1 d . .
H90A H -0.0135 0.2221 0.8401 0.044 Uiso 1 1 calc R U
H90B H -0.0261 0.1824 0.8658 0.044 Uiso 1 1 calc R U
H90C H 0.1113 0.2009 0.9128 0.044 Uiso 1 1 calc R U
O16 O 0.2275(2) 0.39364(7) 1.7337(2) 0.0295(6) Uani 1 1 d . .
H16 H 0.1951 0.3751 1.7034 0.044 Uiso 1 1 calc R U
O17 O 0.2446(2) 0.58365(7) 1.5090(2) 0.0269(5) Uani 1 1 d . .
O18 O 0.3512(2) 0.60773(6) 1.6664(2) 0.0228(5) Uani 1 1 d . .
H18 H 0.4149 0.6017 1.6533 0.034 Uiso 1 1 calc R U
O19 O 0.0223(3) 0.77388(8) 1.3358(3) 0.0461(8) Uani 1 1 d . .
O20 O -0.1223(4) 0.82796(9) 1.3033(3) 0.0545(9) Uani 1 1 d . .
H20 H -0.0784 0.8186 1.2733 0.082 Uiso 1 1 calc R U
C91 C 0.0924(3) 0.65993(9) 1.5324(3) 0.0245(7) Uani 1 1 d . .
H91 H 0.1625 0.6565 1.5059 0.029 Uiso 1 1 calc R U
C92 C 0.1567(4) 0.66439(9) 1.6560(3) 0.0262(7) Uani 1 1 d . .
H92A H 0.2464 0.6725 1.6776 0.031 Uiso 1 1 calc R U
H92B H 0.1089 0.6815 1.6799 0.031 Uiso 1 1 calc R U
C93 C 0.1540(3) 0.62877(9) 1.7062(3) 0.0232(7) Uani 1 1 d . .
H93A H 0.2383 0.6233 1.7632 0.028 Uiso 1 1 calc R U
H93B H 0.0873 0.6281 1.7363 0.028 Uiso 1 1 calc R U
C94 C 0.1219(3) 0.60368(9) 1.6121(3) 0.0208(7) Uani 1 1 d . .
C95 C 0.0192(3) 0.62498(9) 1.5194(3) 0.0236(7) Uani 1 1 d . .
C96 C -0.0218(3) 0.60497(10) 1.4145(3) 0.0250(7) Uani 1 1 d . .
H96A H 0.0520 0.6030 1.3929 0.030 Uiso 1 1 calc R U
H96B H -0.0912 0.6176 1.3579 0.030 Uiso 1 1 calc R U
C97 C -0.0693(3) 0.56880(10) 1.4268(3) 0.0268(7) Uani 1 1 d . .
H97A H -0.0847 0.5557 1.3606 0.032 Uiso 1 1 calc R U
H97B H -0.1528 0.5711 1.4336 0.032 Uiso 1 1 calc R U
C98 C 0.0218(3) 0.54735(9) 1.5226(3) 0.0229(7) Uani 1 1 d . .
H98 H 0.0974 0.5400 1.5070 0.027 Uiso 1 1 calc R U
C99 C 0.0707(3) 0.56807(9) 1.6264(3) 0.0225(7) Uani 1 1 d . .
H99 H -0.0057 0.5725 1.6442 0.027 Uiso 1 1 calc R U
C100 C 0.1686(3) 0.54875(9) 1.7221(3) 0.0250(7) Uani 1 1 d . .
H10G H 0.2404 0.5411 1.7031 0.030 Uiso 1 1 calc R U
H10H H 0.2042 0.5650 1.7824 0.030 Uiso 1 1 calc R U
C101 C 0.1154(4) 0.51728(10) 1.7597(3) 0.0273(7) Uani 1 1 d . .
H10C H 0.1714 0.5125 1.8349 0.033 Uiso 1 1 calc R U
H10D H 0.0289 0.5230 1.7571 0.033 Uiso 1 1 calc R U
C102 C 0.1056(3) 0.48493(10) 1.6948(3) 0.0255(7) Uani 1 1 d . .
C103 C 0.0334(3) 0.48473(9) 1.5902(3) 0.0249(7) Uani 1 1 d . .
C104 C -0.0500(3) 0.51490(10) 1.5340(3) 0.0267(7) Uani 1 1 d . .
H10A H -0.1042 0.5212 1.5733 0.032 Uiso 1 1 calc R U
H10B H -0.1081 0.5073 1.4619 0.032 Uiso 1 1 calc R U
C105 C 0.1848(3) 0.45366(10) 1.7548(3) 0.0268(7) Uani 1 1 d . .
C106 C 0.1418(3) 0.42165(10) 1.6840(3) 0.0290(8) Uani 1 1 d . .
H10K H 0.0542 0.4152 1.6793 0.035 Uiso 1 1 calc R U
C107 C 0.1331(4) 0.42836(10) 1.5719(3) 0.0303(8) Uani 1 1 d . .
H10E H 0.2164 0.4371 1.5745 0.036 Uiso 1 1 calc R U
H10F H 0.1130 0.4067 1.5305 0.036 Uiso 1 1 calc R U
C108 C 0.0288(3) 0.45468(10) 1.5187(3) 0.0282(8) Uani 1 1 d . .
H10I H 0.0378 0.4634 1.4537 0.034 Uiso 1 1 calc R U
H10J H -0.0560 0.4433 1.4965 0.034 Uiso 1 1 calc R U
C109 C 0.0161(4) 0.69269(11) 1.4776(4) 0.0361(9) Uani 1 1 d . .
H10 H -0.0550 0.6960 1.5028 0.043 Uiso 1 1 calc R U
C110 C 0.1039(5) 0.72509(11) 1.5095(4) 0.0433(10) Uani 1 1 d . .
H11G H 0.1698 0.7217 1.5823 0.052 Uiso 1 1 calc R U
H11H H 0.1490 0.7273 1.4606 0.052 Uiso 1 1 calc R U
C111 C 0.0315(6) 0.75897(13) 1.5069(4) 0.0555(14) Uani 1 1 d . .
H11I H -0.0421 0.7535 1.5263 0.067 Uiso 1 1 calc R U
H11J H 0.0898 0.7742 1.5633 0.067 Uiso 1 1 calc R U
C112 C -0.0180(4) 0.77871(10) 1.4063(4) 0.0370(9) Uani 1 1 d . .
C113 C -0.1152(4) 0.80747(12) 1.3941(4) 0.0407(10) Uani 1 1 d . .
C114 C -0.0431(6) 0.68934(13) 1.3568(4) 0.0601(17) Uani 1 1 d . .
H11K H 0.0230 0.6823 1.3313 0.090 Uiso 1 1 calc R U
H11L H -0.0791 0.7116 1.3251 0.090 Uiso 1 1 calc R U
H11M H -0.1116 0.6720 1.3361 0.090 Uiso 1 1 calc R U
C115 C -0.0766(6) 0.83030(13) 1.4876(5) 0.0565(13) Uani 1 1 d . .
H11N H 0.0061 0.8410 1.4988 0.085 Uiso 1 1 calc R U
H11O H -0.0685 0.8169 1.5507 0.085 Uiso 1 1 calc R U
H11P H -0.1417 0.8482 1.4754 0.085 Uiso 1 1 calc R U
C116 C -0.2450(5) 0.79003(16) 1.3652(5) 0.0621(15) Uani 1 1 d . .
H11Q H -0.3122 0.8076 1.3489 0.093 Uiso 1 1 calc R U
H11R H -0.2437 0.7760 1.4253 0.093 Uiso 1 1 calc R U
H11S H -0.2626 0.7753 1.3027 0.093 Uiso 1 1 calc R U
C117 C 0.2441(3) 0.59739(8) 1.5878(3) 0.0199(6) Uani 1 1 d . .
C118 C -0.1037(3) 0.63158(11) 1.5420(3) 0.0293(8) Uani 1 1 d . .
H11A H -0.0828 0.6470 1.6033 0.044 Uiso 1 1 calc R U
H11B H -0.1356 0.6097 1.5577 0.044 Uiso 1 1 calc R U
H11C H -0.1700 0.6422 1.4794 0.044 Uiso 1 1 calc R U
C119 C 0.3286(4) 0.46083(11) 1.7867(3) 0.0325(8) Uani 1 1 d . .
H11D H 0.3470 0.4628 1.7224 0.049 Uiso 1 1 calc R U
H11E H 0.3789 0.4419 1.8308 0.049 Uiso 1 1 calc R U
H11F H 0.3517 0.4824 1.8271 0.049 Uiso 1 1 calc R U
C120 C 0.1618(4) 0.44644(11) 1.8574(3) 0.0337(8) Uani 1 1 d . .
H12A H 0.1999 0.4650 1.9089 0.051 Uiso 1 1 calc R U
H12B H 0.2016 0.4245 1.8881 0.051 Uiso 1 1 calc R U
H12C H 0.0693 0.4453 1.8401 0.051 Uiso 1 1 calc R U

loop_
_atom_site_aniso_label
_atom_site_aniso_U_11
_atom_site_aniso_U_22
_atom_site_aniso_U_33
_atom_site_aniso_U_23
_atom_site_aniso_U_13
_atom_site_aniso_U_12
O1 0.0210(11) 0.0140(10) 0.0315(13) 0.0024(9) 0.0128(10) 0.0020(9)
O2 0.0155(11) 0.0396(14) 0.0211(12) 0.0040(10) 0.0056(9) 0.0040(10)
O3 0.0256(13) 0.0440(15) 0.0264(13) 0.0095(11) 0.0157(11) 0.0096(11)
O4 0.0212(13) 0.0276(13) 0.0448(16) -0.0084(11) 0.0131(11) 0.0008(10)
O5 0.0237(12) 0.0234(12) 0.0424(15) -0.0116(11) 0.0126(11) -0.0043(10)
C1 0.0175(14) 0.0168(14) 0.0151(14) 0.0005(11) 0.0059(12) 0.0007(11)
C2 0.0226(16) 0.0164(15) 0.0146(14) 0.0013(11) 0.0028(12) 0.0012(12)
C3 0.0215(16) 0.0186(15) 0.0193(15) 0.0004(12) 0.0036(13) 0.0000(12)
C4 0.0159(14) 0.0162(14) 0.0142(14) -0.0011(11) 0.0043(11) -0.0008(11)
C5 0.0161(14) 0.0136(14) 0.0198(15) -0.0005(11) 0.0079(12) 0.0001(11)
C6 0.0225(15) 0.0166(14) 0.0167(15) -0.0001(11) 0.0085(12) -0.0014(12)
C7 0.0215(15) 0.0196(15) 0.0170(14) 0.0000(11) 0.0101(12) -0.0011(12)
C8 0.0189(15) 0.0150(14) 0.0187(15) 0.0009(11) 0.0100(12) -0.0004(11)
C9 0.0141(14) 0.0176(14) 0.0182(15) -0.0007(12) 0.0039(12) 0.0003(11)
C10 0.0236(16) 0.0161(14) 0.0163(14) 0.0006(11) 0.0062(12) 0.0002(12)
C11 0.0231(16) 0.0160(15) 0.0192(15) -0.0022(12) 0.0027(13) -0.0001(12)
C12 0.0141(14) 0.0145(14) 0.0267(16) 0.0010(12) 0.0087(12) -0.0013(11)
C13 0.0162(14) 0.0165(14) 0.0262(16) 0.0011(12) 0.0121(13) -0.0020(11)
C14 0.0225(16) 0.0180(15) 0.0253(16) 0.0007(12) 0.0142(13) -0.0009(12)
C15 0.0184(15) 0.0154(14) 0.0217(15) -0.0026(12) 0.0086(13) -0.0018(11)
C16 0.0178(15) 0.0151(14) 0.0301(17) 0.0011(12) 0.0125(13) 0.0020(12)
C17 0.0225(17) 0.0214(16) 0.0256(17) 0.0051(13) 0.0094(14) 0.0058(13)
C18 0.0251(17) 0.0201(15) 0.0219(16) 0.0000(12) 0.0105(14) 0.0018(13)
C19 0.0192(15) 0.0149(14) 0.0192(15) -0.0006(11) 0.0088(12) -0.0002(11)
C20 0.0281(17) 0.0167(15) 0.0217(16) -0.0011(12) 0.0130(14) 0.0005(13)
C21 0.0245(17) 0.0165(15) 0.0221(15) 0.0021(12) 0.0103(13) 0.0007(12)
C22 0.0238(17) 0.0175(15) 0.0196(15) 0.0015(12) 0.0104(13) 0.0008(12)
C23 0.0209(16) 0.0161(14) 0.0230(16) -0.0006(12) 0.0078(13) -0.0008(12)
C24 0.048(2) 0.0173(16) 0.0212(17) -0.0034(13) 0.0137(16) -0.0003(15)
C25 0.037(2) 0.0219(16) 0.0219(16) -0.0008(13) 0.0139(15) 0.0009(14)
C26 0.0282(17) 0.0160(15) 0.0239(16) 0.0009(12) 0.0108(14) 0.0033(13)
C27 0.0203(16) 0.0111(13) 0.0210(15) -0.0017(11) 0.0095(13) -0.0003(11)
C28 0.0206(16) 0.0162(14) 0.0277(17) -0.0003(12) 0.0100(13) 0.0018(12)
C29 0.0334(19) 0.0210(16) 0.0290(17) -0.0001(13) 0.0200(15) 0.0013(14)
C30 0.0314(19) 0.0172(15) 0.0304(19) -0.0027(14) 0.0034(15) -0.0006(14)
O6 0.0266(12) 0.0165(11) 0.0331(13) -0.0051(10) 0.0148(11) -0.0040(9)
O7 0.0119(10) 0.0292(12) 0.0217(11) -0.0006(9) 0.0048(9) -0.0024(9)
O8 0.0215(11) 0.0246(12) 0.0245(12) -0.0021(9) 0.0131(9) -0.0038(9)
O9 0.0285(15) 0.0259(14) 0.077(2) 0.0018(14) 0.0288(15) 0.0018(11)
O10 0.0273(13) 0.0192(12) 0.0576(19) 0.0064(12) 0.0095(13) 0.0031(10)
C31 0.0140(14) 0.0172(15) 0.0188(15) 0.0005(12) 0.0060(12) -0.0018(11)
C32 0.0183(15) 0.0173(15) 0.0175(15) -0.0003(11) 0.0053(12) -0.0014(11)
C33 0.0160(14) 0.0188(15) 0.0187(15) 0.0006(11) 0.0054(12) -0.0002(12)
C34 0.0149(14) 0.0164(14) 0.0169(14) 0.0002(11) 0.0057(11) -0.0016(11)
C35 0.0162(14) 0.0143(14) 0.0202(15) 0.0002(11) 0.0082(12) -0.0031(11)
C36 0.0209(15) 0.0154(14) 0.0168(15) 0.0006(11) 0.0074(12) -0.0025(11)
C37 0.0262(16) 0.0187(15) 0.0189(15) -0.0001(12) 0.0120(13) -0.0023(13)
C38 0.0176(14) 0.0164(14) 0.0182(15) -0.0001(11) 0.0081(12) -0.0022(11)
C39 0.0141(14) 0.0180(14) 0.0152(14) 0.0006(11) 0.0049(11) 0.0001(11)
C40 0.0217(16) 0.0176(15) 0.0153(14) 0.0020(11) 0.0074(12) 0.0005(12)
C41 0.0244(17) 0.0178(15) 0.0195(15) 0.0007(12) 0.0070(13) -0.0004(12)
C42 0.0183(15) 0.0170(15) 0.0232(16) -0.0020(12) 0.0112(13) 0.0008(12)
C43 0.0208(15) 0.0154(14) 0.0222(16) -0.0014(11) 0.0125(13) 0.0008(12)
C44 0.0233(16) 0.0203(15) 0.0212(15) 0.0004(12) 0.0133(13) -0.0019(13)
C45 0.0256(17) 0.0137(14) 0.0252(16) 0.0005(12) 0.0126(14) 0.0006(12)
C46 0.0213(16) 0.0177(15) 0.0279(17) -0.0025(13) 0.0149(14) -0.0029(12)
C47 0.0231(16) 0.0236(16) 0.0191(15) -0.0024(12) 0.0097(13) -0.0035(13)
C48 0.0268(17) 0.0194(15) 0.0202(16) -0.0014(12) 0.0117(14) -0.0021(13)
C49 0.0281(17) 0.0146(14) 0.0214(16) -0.0019(12) 0.0115(14) -0.0046(12)
C50 0.0359(19) 0.0173(15) 0.0254(17) -0.0016(13) 0.0151(15) -0.0040(14)
C51 0.0347(19) 0.0149(15) 0.0207(16) -0.0023(12) 0.0100(14) -0.0047(13)
C52 0.0268(18) 0.0187(16) 0.0298(17) -0.0030(13) 0.0162(15) -0.0008(13)
C53 0.0254(17) 0.0149(15) 0.0305(18) 0.0027(13) 0.0117(15) 0.0025(13)
C54 0.112(5) 0.0185(18) 0.0219(19) -0.0011(15) 0.018(2) -0.013(2)
C55 0.045(2) 0.0306(19) 0.0287(19) 0.0004(15) 0.0170(17) -0.0101(17)
C56 0.0296(18) 0.0182(16) 0.0305(18) -0.0010(13) 0.0134(15) -0.0028(13)
C57 0.0189(14) 0.0101(13) 0.0199(14) -0.0009(11) 0.0086(12) -0.0019(11)
C58 0.0173(15) 0.0212(15) 0.0239(16) -0.0025(12) 0.0100(13) -0.0047(12)
C59 0.0337(19) 0.0205(16) 0.0266(17) -0.0005(13) 0.0186(15) -0.0043(14)
C60 0.037(2) 0.0169(16) 0.0289(18) 0.0026(13) 0.0091(16) 0.0023(14)
O11 0.0180(11) 0.0196(11) 0.0409(14) -0.0039(10) 0.0127(10) -0.0043(9)
O12 0.0302(14) 0.0307(13) 0.0441(15) 0.0063(12) 0.0227(12) 0.0026(11)
O13 0.0203(12) 0.0348(14) 0.0377(15) -0.0049(11) 0.0048(11) 0.0022(10)
O14 0.0247(14) 0.0272(14) 0.082(2) 0.0114(14) 0.0251(15) 0.0013(11)
O15 0.0292(14) 0.0298(15) 0.081(2) 0.0203(15) 0.0309(16) 0.0087(12)
C61 0.0141(14) 0.0203(15) 0.0187(15) 0.0020(12) 0.0068(12) -0.0011(12)
C62 0.0358(19) 0.0206(16) 0.0182(16) 0.0020(13) 0.0040(14) -0.0047(14)
C63 0.041(2) 0.0207(17) 0.0186(16) 0.0004(13) 0.0067(15) -0.0066(14)
C64 0.0175(15) 0.0183(15) 0.0157(14) -0.0009(12) 0.0048(12) -0.0027(12)
C65 0.0153(15) 0.0194(15) 0.0194(15) -0.0033(12) 0.0041(12) -0.0004(12)
C66 0.0312(18) 0.0232(17) 0.0201(16) -0.0026(13) 0.0012(14) 0.0036(14)
C67 0.032(2) 0.0243(18) 0.0288(19) -0.0018(15) -0.0031(16) 0.0053(15)
C68 0.0201(16) 0.0203(16) 0.0229(16) -0.0017(13) 0.0039(13) 0.0037(13)
C69 0.0140(14) 0.0205(15) 0.0216(15) -0.0036(12) 0.0083(12) -0.0020(12)
C70 0.0221(16) 0.0200(15) 0.0190(15) -0.0008(12) 0.0056(13) -0.0042(12)
C71 0.0271(17) 0.0231(16) 0.0266(17) -0.0051(13) 0.0143(14) -0.0072(13)
C72 0.0141(15) 0.0207(16) 0.0297(17) -0.0039(13) 0.0103(13) -0.0003(12)
C73 0.0153(15) 0.0227(16) 0.0296(17) -0.0038(13) 0.0071(13) 0.0008(12)
C74 0.0181(16) 0.0216(17) 0.0310(18) -0.0045(14) 0.0023(14) 0.0011(13)
C75 0.0176(15) 0.0210(15) 0.0249(16) -0.0033(13) 0.0079(13) -0.0019(12)
C76 0.0126(14) 0.0199(16) 0.0354(19) -0.0037(13) 0.0088(13) -0.0033(12)
C77 0.0293(19) 0.0248(17) 0.0331(19) 0.0021(14) 0.0140(16) -0.0014(14)
C78 0.0293(18) 0.0245(17) 0.0274(18) -0.0007(14) 0.0059(15) 0.0035(14)
C79 0.0158(15) 0.0215(16) 0.0203(15) -0.0027(12) 0.0062(12) -0.0035(12)
C80 0.0205(16) 0.0189(16) 0.0285(17) 0.0012(13) 0.0078(14) -0.0034(13)
C81 0.0240(18) 0.0218(17) 0.041(2) -0.0003(15) 0.0058(16) -0.0057(14)
C82 0.0241(18) 0.0174(16) 0.041(2) -0.0041(14) 0.0131(16) -0.0021(13)
C83 0.0232(17) 0.0197(16) 0.039(2) 0.0004(14) 0.0153(16) 0.0022(13)
C84 0.033(2) 0.0240(17) 0.0272(19) -0.0054(14) -0.0010(16) 0.0035(15)
C85 0.033(2) 0.044(2) 0.038(2) -0.0024(18) 0.0140(18) 0.0046(18)
C86 0.040(2) 0.0250(19) 0.043(2) -0.0041(16) 0.0164(19) -0.0128(16)
C87 0.0242(18) 0.0154(15) 0.042(2) -0.0073(14) 0.0147(16) -0.0036(13)
C88 0.0221(17) 0.0261(18) 0.049(2) -0.0119(16) 0.0173(17) -0.0059(14)
C89 0.0177(16) 0.0224(17) 0.039(2) -0.0006(14) 0.0060(15) -0.0015(13)
C90 0.037(2) 0.0236(17) 0.0296(19) -0.0078(14) 0.0155(16) -0.0063(15)
O16 0.0256(13) 0.0284(13) 0.0391(15) 0.0073(11) 0.0176(11) 0.0032(10)
O17 0.0196(12) 0.0400(14) 0.0229(12) -0.0053(10) 0.0103(10) -0.0023(10)
O18 0.0138(11) 0.0255(12) 0.0282(12) -0.0033(9) 0.0075(10) 0.0026(9)
O19 0.0451(18) 0.0357(16) 0.064(2) 0.0031(15) 0.0284(17) 0.0027(13)
O20 0.061(2) 0.0455(19) 0.070(2) 0.0209(17) 0.040(2) 0.0186(17)
C91 0.0166(15) 0.0315(18) 0.0245(17) 0.0025(14) 0.0069(13) 0.0043(14)
C92 0.0254(17) 0.0279(18) 0.0272(18) 0.0017(14) 0.0123(14) 0.0065(14)
C93 0.0201(16) 0.0282(17) 0.0211(16) 0.0024(13) 0.0079(13) 0.0051(13)
C94 0.0149(15) 0.0286(17) 0.0193(15) 0.0052(13) 0.0070(12) 0.0037(13)
C95 0.0147(15) 0.0316(18) 0.0244(17) 0.0078(14) 0.0075(13) 0.0040(13)
C96 0.0198(16) 0.0346(19) 0.0165(16) 0.0072(13) 0.0025(13) -0.0004(14)
C97 0.0168(16) 0.037(2) 0.0226(17) 0.0061(14) 0.0033(13) -0.0017(14)
C98 0.0146(15) 0.0291(18) 0.0245(17) 0.0036(13) 0.0071(13) 0.0007(13)
C99 0.0147(15) 0.0298(18) 0.0240(16) 0.0048(13) 0.0088(13) 0.0014(13)
C100 0.0196(16) 0.0309(18) 0.0240(17) 0.0050(14) 0.0080(14) 0.0015(14)
C101 0.0256(17) 0.0348(19) 0.0233(17) 0.0083(14) 0.0115(14) 0.0018(15)
C102 0.0165(15) 0.0318(18) 0.0327(19) 0.0076(15) 0.0145(14) -0.0010(13)
C103 0.0170(16) 0.0280(18) 0.0331(19) 0.0046(14) 0.0136(14) -0.0016(13)
C104 0.0136(15) 0.0337(19) 0.0303(18) 0.0035(14) 0.0058(14) -0.0014(13)
C105 0.0224(17) 0.0310(19) 0.0292(18) 0.0072(14) 0.0124(15) 0.0019(14)
C106 0.0207(17) 0.0307(18) 0.039(2) 0.0078(16) 0.0159(16) 0.0029(14)
C107 0.0258(18) 0.0319(19) 0.036(2) 0.0019(15) 0.0155(16) 0.0020(15)
C108 0.0199(17) 0.035(2) 0.0297(18) 0.0029(15) 0.0098(15) 0.0002(14)
C109 0.0223(18) 0.037(2) 0.046(2) 0.0145(18) 0.0099(17) 0.0077(16)
C110 0.041(2) 0.031(2) 0.040(2) 0.0049(17) -0.0026(19) 0.0063(18)
C111 0.064(3) 0.039(3) 0.045(3) -0.003(2) 0.000(2) 0.001(2)
C112 0.030(2) 0.0259(19) 0.046(2) -0.0039(17) 0.0048(18) -0.0055(15)
C113 0.029(2) 0.038(2) 0.052(3) 0.0090(19) 0.0121(19) 0.0087(17)
C114 0.060(3) 0.038(2) 0.045(3) 0.018(2) -0.020(2) -0.020(2)
C115 0.082(4) 0.036(2) 0.064(3) -0.001(2) 0.041(3) 0.007(2)
C116 0.031(2) 0.065(3) 0.080(4) 0.021(3) 0.012(2) 0.001(2)
C117 0.0163(15) 0.0196(15) 0.0233(16) 0.0064(12) 0.0074(13) 0.0013(12)
C118 0.0179(16) 0.041(2) 0.0281(18) 0.0082(15) 0.0078(14) 0.0070(14)
C119 0.0221(18) 0.034(2) 0.039(2) 0.0086(16) 0.0090(16) 0.0032(15)
C120 0.040(2) 0.0325(19) 0.035(2) 0.0120(16) 0.0208(18) 0.0063(16)

loop_
_atom_type_symbol
_atom_type_description
_atom_type_scat_dispersion_real
_atom_type_scat_dispersion_imag
_atom_type_scat_source
C C 0.0181 0.0091 'International Tables Vol C Tables 4.2.6.8 and 6.1.1.4'
H H 0.0000 0.0000 'International Tables Vol C Tables 4.2.6.8 and 6.1.1.4'
O O 0.0492 0.0322 'International Tables Vol C Tables 4.2.6.8 and 6.1.1.4'

loop_
_geom_angle_atom_site_label_1
_geom_angle_atom_site_label_2
_geom_angle_atom_site_label_3
_geom_angle
C16 O1 H1 109.5
C27 O3 H3 109.5
C23 O5 H5 109.5
C2 C1 H1A 107.3
C2 C1 C5 102.3(2)
C5 C1 H1A 107.3
C19 C1 H1A 107.3
C19 C1 C2 111.8(2)
C19 C1 C5 120.1(3)
C1 C2 H2A 110.2
C1 C2 H2B 110.2
H2A C2 H2B 108.5
C3 C2 C1 107.7(3)
C3 C2 H2A 110.2
C3 C2 H2B 110.2
C2 C3 H3A 111.2
C2 C3 H3B 111.2
H3A C3 H3B 109.1
C4 C3 C2 103.0(2)
C4 C3 H3A 111.2
C4 C3 H3B 111.2
C3 C4 C5 101.2(2)
C3 C4 C9 116.0(3)
C3 C4 C27 109.7(3)
C9 C4 C5 111.6(2)
C27 C4 C5 110.5(2)
C27 C4 C9 107.8(2)
C1 C5 C4 98.9(2)
C6 C5 C1 119.3(3)
C6 C5 C4 109.9(2)
C6 C5 C28 108.2(3)
C28 C5 C1 108.3(2)
C28 C5 C4 111.9(3)
C5 C6 H6A 109.6
C5 C6 H6B 109.6
H6A C6 H6B 108.1
C7 C6 C5 110.4(3)
C7 C6 H6A 109.6
C7 C6 H6B 109.6
C6 C7 H7A 108.3
C6 C7 H7B 108.3
C6 C7 C8 115.8(3)
H7A C7 H7B 107.4
C8 C7 H7A 108.3
C8 C7 H7B 108.3
C7 C8 H8 108.5
C9 C8 C7 112.0(3)
C9 C8 H8 108.5
C9 C8 C14 110.6(3)
C14 C8 C7 108.7(2)
C14 C8 H8 108.5
C4 C9 H9 106.5
C8 C9 C4 111.7(2)
C8 C9 H9 106.5
C8 C9 C10 113.8(3)
C10 C9 C4 111.2(3)
C10 C9 H9 106.5
C9 C10 H10L 108.4
C9 C10 H10M 108.4
C9 C10 C11 115.3(3)
H10L C10 H10M 107.5
C11 C10 H10L 108.4
C11 C10 H10M 108.4
C10 C11 H11T 108.5
C10 C11 H11U 108.5
H11T C11 H11U 107.5
C12 C11 C10 114.9(3)
C12 C11 H11T 108.5
C12 C11 H11U 108.5
C11 C12 C15 116.9(3)
C13 C12 C11 120.4(3)
C13 C12 C15 122.6(3)
C12 C13 C14 121.6(3)
C12 C13 C18 123.8(3)
C18 C13 C14 114.6(3)
C8 C14 H14A 108.4
C8 C14 H14B 108.4
C13 C14 C8 115.7(3)
C13 C14 H14A 108.4
C13 C14 H14B 108.4
H14A C14 H14B 107.4
C12 C15 C30 111.1(3)
C16 C15 C12 109.0(3)
C16 C15 C30 107.1(3)
C29 C15 C12 108.9(3)
C29 C15 C16 111.6(3)
C29 C15 C30 109.2(3)
O1 C16 C15 108.4(3)
O1 C16 H16A 108.0
O1 C16 C17 111.3(3)
C15 C16 H16A 108.0
C17 C16 C15 113.0(3)
C17 C16 H16A 108.0
C16 C17 H17A 109.9
C16 C17 H17B 109.9
C16 C17 C18 109.0(3)
H17A C17 H17B 108.3
C18 C17 H17A 109.9
C18 C17 H17B 109.9
C13 C18 C17 113.6(3)
C13 C18 H18A 108.8
C13 C18 H18B 108.8
C17 C18 H18A 108.8
C17 C18 H18B 108.8
H18A C18 H18B 107.7
C1 C19 H19 108.3
C1 C19 C20 109.2(2)
C20 C19 H19 108.3
C24 C19 C1 112.6(3)
C24 C19 H19 108.3
C24 C19 C20 110.0(3)
C19 C20 H20A 108.6
C19 C20 H20B 108.6
H20A C20 H20B 107.6
C21 C20 C19 114.6(3)
C21 C20 H20A 108.6
C21 C20 H20B 108.6
C20 C21 H21A 108.4
C20 C21 H21B 108.4
H21A C21 H21B 107.5
C22 C21 C20 115.5(3)
C22 C21 H21A 108.4
C22 C21 H21B 108.4
O4 C22 C21 123.4(3)
O4 C22 C23 118.5(3)
C21 C22 C23 118.1(3)
O5 C23 C22 108.2(3)
O5 C23 C25 108.5(3)
O5 C23 C26 107.5(3)
C25 C23 C22 108.5(3)
C26 C23 C22 112.0(3)
C26 C23 C25 112.0(3)
C19 C24 H24A 109.5
C19 C24 H24B 109.5
C19 C24 H24C 109.5
H24A C24 H24B 109.5
H24A C24 H24C 109.5
H24B C24 H24C 109.5
C23 C25 H25A 109.5
C23 C25 H25B 109.5
C23 C25 H25C 109.5
H25A C25 H25B 109.5
H25A C25 H25C 109.5
H25B C25 H25C 109.5
C23 C26 H26A 109.5
C23 C26 H26B 109.5
C23 C26 H26C 109.5
H26A C26 H26B 109.5
H26A C26 H26C 109.5
H26B C26 H26C 109.5
O2 C27 O3 121.7(3)
O2 C27 C4 125.8(3)
O3 C27 C4 112.5(3)
C5 C28 H28A 109.5
C5 C28 H28B 109.5
C5 C28 H28C 109.5
H28A C28 H28B 109.5
H28A C28 H28C 109.5
H28B C28 H28C 109.5
C15 C29 H29A 109.5
C15 C29 H29B 109.5
C15 C29 H29C 109.5
H29A C29 H29B 109.5
H29A C29 H29C 109.5
H29B C29 H29C 109.5
C15 C30 H30A 109.5
C15 C30 H30B 109.5
C15 C30 H30C 109.5
H30A C30 H30B 109.5
H30A C30 H30C 109.5
H30B C30 H30C 109.5
C46 O6 H6 109.5
C57 O7 H7 109.5
C53 O10 H10N 109.5
C32 C31 H31 107.7
C35 C31 H31 107.7
C35 C31 C32 102.3(2)
C49 C31 H31 107.7
C49 C31 C32 113.2(3)
C49 C31 C35 117.8(3)
C31 C32 H32A 110.3
C31 C32 H32B 110.3
H32A C32 H32B 108.6
C33 C32 C31 107.0(2)
C33 C32 H32A 110.3
C33 C32 H32B 110.3
C32 C33 H33A 111.1
C32 C33 H33B 111.1
H33A C33 H33B 109.0
C34 C33 C32 103.5(2)
C34 C33 H33A 111.1
C34 C33 H33B 111.1
C33 C34 C35 100.7(2)
C33 C34 C39 116.5(3)
C33 C34 C57 105.2(2)
C39 C34 C35 112.2(2)
C57 C34 C35 113.0(2)
C57 C34 C39 109.0(2)
C31 C35 C34 99.8(2)
C31 C35 C58 108.1(2)
C36 C35 C31 119.6(3)
C36 C35 C34 110.9(2)
C36 C35 C58 107.5(3)
C58 C35 C34 110.8(2)
C35 C36 H36A 109.6
C35 C36 H36B 109.6
C35 C36 C37 110.1(3)
H36A C36 H36B 108.2
C37 C36 H36A 109.6
C37 C36 H36B 109.6
C36 C37 H37A 108.5
C36 C37 H37B 108.5
C36 C37 C38 115.2(3)
H37A C37 H37B 107.5
C38 C37 H37A 108.5
C38 C37 H37B 108.5
C37 C38 H38 108.3
C37 C38 C39 112.8(3)
C37 C38 C44 108.4(2)
C39 C38 H38 108.3
C39 C38 C44 110.5(3)
C44 C38 H38 108.3
C34 C39 H39 106.5
C38 C39 C34 112.2(2)
C38 C39 H39 106.5
C38 C39 C40 112.9(2)
C40 C39 C34 111.7(2)
C40 C39 H39 106.5
C39 C40 H40A 108.4
C39 C40 H40B 108.4
H40A C40 H40B 107.5
C41 C40 C39 115.4(3)
C41 C40 H40A 108.4
C41 C40 H40B 108.4
C40 C41 H41A 108.5
C40 C41 H41B 108.5
H41A C41 H41B 107.5
C42 C41 C40 115.2(3)
C42 C41 H41A 108.5
C42 C41 H41B 108.5
C41 C42 C45 116.6(3)
C43 C42 C41 119.9(3)
C43 C42 C45 123.4(3)
C42 C43 C44 122.5(3)
C42 C43 C48 123.4(3)
C44 C43 C48 114.1(3)
C38 C44 H44A 108.6
C38 C44 H44B 108.6
C43 C44 C38 114.6(3)
C43 C44 H44A 108.6
C43 C44 H44B 108.6
H44A C44 H44B 107.6
C42 C45 C46 109.2(3)
C42 C45 C59 109.2(3)
C42 C45 C60 111.3(3)
C59 C45 C46 110.3(3)
C59 C45 C60 109.5(3)
C60 C45 C46 107.4(3)
O6 C46 C45 112.4(3)
O6 C46 H46 108.1
O6 C46 C47 107.3(3)
C45 C46 H46 108.1
C47 C46 C45 112.6(3)
C47 C46 H46 108.1
C46 C47 H47A 109.7
C46 C47 H47B 109.7
C46 C47 C48 109.7(3)
H47A C47 H47B 108.2
C48 C47 H47A 109.7
C48 C47 H47B 109.7
C43 C48 C47 113.4(3)
C43 C48 H48A 108.9
C43 C48 H48B 108.9
C47 C48 H48A 108.9
C47 C48 H48B 108.9
H48A C48 H48B 107.7
C31 C49 H49 107.8
C50 C49 C31 111.7(3)
C50 C49 H49 107.8
C54 C49 C31 111.9(3)
C54 C49 H49 107.8
C54 C49 C50 109.5(3)
C49 C50 H50A 109.1
C49 C50 H50B 109.1
C49 C50 C51 112.3(3)
H50A C50 H50B 107.9
C51 C50 H50A 109.1
C51 C50 H50B 109.1
C50 C51 H51A 108.2
C50 C51 H51B 108.2
H51A C51 H51B 107.4
C52 C51 C50 116.2(3)
C52 C51 H51A 108.2
C52 C51 H51B 108.2
O9 C52 C51 123.1(3)
O9 C52 C53 119.2(3)
C51 C52 C53 117.7(3)
O10 C53 C52 108.0(3)
O10 C53 C55 108.6(3)
O10 C53 C56 107.8(3)
C55 C53 C52 109.0(3)
C56 C53 C52 111.8(3)
C56 C53 C55 111.4(3)
C49 C54 H54A 109.5
C49 C54 H54B 109.5
C49 C54 H54C 109.5
H54A C54 H54B 109.5
H54A C54 H54C 109.5
H54B C54 H54C 109.5
C53 C55 H55A 109.5
C53 C55 H55B 109.5
C53 C55 H55C 109.5
H55A C55 H55B 109.5
H55A C55 H55C 109.5
H55B C55 H55C 109.5
C53 C56 H56A 109.5
C53 C56 H56B 109.5
C53 C56 H56C 109.5
H56A C56 H56B 109.5
H56A C56 H56C 109.5
H56B C56 H56C 109.5
O7 C57 C34 116.1(3)
O8 C57 O7 121.4(3)
O8 C57 C34 122.4(3)
C35 C58 H58A 109.5
C35 C58 H58B 109.5
C35 C58 H58C 109.5
H58A C58 H58B 109.5
H58A C58 H58C 109.5
H58B C58 H58C 109.5
C45 C59 H59A 109.5
C45 C59 H59B 109.5
C45 C59 H59C 109.5
H59A C59 H59B 109.5
H59A C59 H59C 109.5
H59B C59 H59C 109.5
C45 C60 H60A 109.5
C45 C60 H60B 109.5
C45 C60 H60C 109.5
H60A C60 H60B 109.5
H60A C60 H60C 109.5
H60B C60 H60C 109.5
C76 O11 H11 109.5
C87 O12 H12 109.5
C83 O15 H15 109.5
C62 C61 H61 107.6
C65 C61 H61 107.6
C65 C61 C62 102.3(3)
C79 C61 H61 107.6
C79 C61 C62 110.8(3)
C79 C61 C65 120.3(3)
C61 C62 H62A 110.3
C61 C62 H62B 110.3
H62A C62 H62B 108.6
C63 C62 C61 107.1(3)
C63 C62 H62A 110.3
C63 C62 H62B 110.3
C62 C63 H63A 111.1
C62 C63 H63B 111.1
H63A C63 H63B 109.1
C64 C63 C62 103.2(3)
C64 C63 H63A 111.1
C64 C63 H63B 111.1
C63 C64 C65 100.3(3)
C63 C64 C69 115.3(3)
C69 C64 C65 111.9(3)
C87 C64 C63 105.4(3)
C87 C64 C65 112.9(3)
C87 C64 C69 110.6(3)
C61 C65 C64 99.8(2)
C61 C65 C66 118.8(3)
C66 C65 C64 108.3(3)
C88 C65 C61 108.9(3)
C88 C65 C64 112.3(3)
C88 C65 C66 108.4(3)
C65 C66 H66A 109.6
C65 C66 H66B 109.6
H66A C66 H66B 108.1
C67 C66 C65 110.3(3)
C67 C66 H66A 109.6
C67 C66 H66B 109.6
C66 C67 H67A 108.4
C66 C67 H67B 108.4
H67A C67 H67B 107.5
C68 C67 C66 115.4(3)
C68 C67 H67A 108.4
C68 C67 H67B 108.4
C67 C68 H68 107.7
C67 C68 C69 113.1(3)
C67 C68 C74 109.4(3)
C69 C68 H68 107.7
C69 C68 C74 111.0(3)
C74 C68 H68 107.7
C64 C69 H69 106.3
C68 C69 C64 112.1(3)
C68 C69 H69 106.3
C70 C69 C64 111.3(3)
C70 C69 C68 114.0(3)
C70 C69 H69 106.3
C69 C70 H70A 108.6
C69 C70 H70B 108.6
C69 C70 C71 114.7(3)
H70A C70 H70B 107.6
C71 C70 H70A 108.6
C71 C70 H70B 108.6
C70 C71 H71A 108.7
C70 C71 H71B 108.7
H71A C71 H71B 107.6
C72 C71 C70 114.2(3)
C72 C71 H71A 108.7
C72 C71 H71B 108.7
C71 C72 C75 116.4(3)
C73 C72 C71 120.1(3)
C73 C72 C75 123.4(3)
C72 C73 C74 122.3(3)
C72 C73 C78 123.6(3)
C78 C73 C74 114.1(3)
C68 C74 H74A 108.5
C68 C74 H74B 108.5
C73 C74 C68 115.0(3)
C73 C74 H74A 108.5
C73 C74 H74B 108.5
H74A C74 H74B 107.5
C72 C75 C76 109.2(3)
C72 C75 C89 108.8(3)
C72 C75 C90 111.3(3)
C89 C75 C76 111.7(3)
C90 C75 C76 107.9(3)
C90 C75 C89 107.9(3)
O11 C76 C75 111.7(3)
O11 C76 H76 108.0
O11 C76 C77 108.0(3)
C75 C76 H76 108.0
C77 C76 C75 112.8(3)
C77 C76 H76 108.0
C76 C77 H77A 109.7
C76 C77 H77B 109.7
C76 C77 C78 109.8(3)
H77A C77 H77B 108.2
C78 C77 H77A 109.7
C78 C77 H77B 109.7
C73 C78 C77 112.3(3)
C73 C78 H78A 109.1
C73 C78 H78B 109.1
C77 C78 H78A 109.1
C77 C78 H78B 109.1
H78A C78 H78B 107.9
C61 C79 H79 108.1
C80 C79 C61 107.9(3)
C80 C79 H79 108.1
C80 C79 C84 110.7(3)
C84 C79 C61 113.8(3)
C84 C79 H79 108.1
C79 C80 H80A 108.7
C79 C80 H80B 108.7
H80A C80 H80B 107.6
C81 C80 C79 114.2(3)
C81 C80 H80A 108.7
C81 C80 H80B 108.7
C80 C81 H81A 109.2
C80 C81 H81B 109.2
H81A C81 H81B 107.9
C82 C81 C80 112.0(3)
C82 C81 H81A 109.2
C82 C81 H81B 109.2
O14 C82 C81 122.6(3)
O14 C82 C83 119.5(3)
C81 C82 C83 117.9(3)
O15 C83 C82 107.9(3)
O15 C83 C85 109.1(3)
O15 C83 C86 108.4(3)
C85 C83 C82 110.1(3)
C85 C83 C86 111.9(3)
C86 C83 C82 109.4(3)
C79 C84 H84A 109.5
C79 C84 H84B 109.5
C79 C84 H84C 109.5
H84A C84 H84B 109.5
H84A C84 H84C 109.5
H84B C84 H84C 109.5
C83 C85 H85A 109.5
C83 C85 H85B 109.5
C83 C85 H85C 109.5
H85A C85 H85B 109.5
H85A C85 H85C 109.5
H85B C85 H85C 109.5
C83 C86 H86A 109.5
C83 C86 H86B 109.5
C83 C86 H86C 109.5
H86A C86 H86B 109.5
H86A C86 H86C 109.5
H86B C86 H86C 109.5
O12 C87 C64 117.7(3)
O13 C87 O12 120.4(3)
O13 C87 C64 121.8(3)
C65 C88 H88A 109.5
C65 C88 H88B 109.5
C65 C88 H88C 109.5
H88A C88 H88B 109.5
H88A C88 H88C 109.5
H88B C88 H88C 109.5
C75 C89 H89A 109.5
C75 C89 H89B 109.5
C75 C89 H89C 109.5
H89A C89 H89B 109.5
H89A C89 H89C 109.5
H89B C89 H89C 109.5
C75 C90 H90A 109.5
C75 C90 H90B 109.5
C75 C90 H90C 109.5
H90A C90 H90B 109.5
H90A C90 H90C 109.5
H90B C90 H90C 109.5
C106 O16 H16 109.5
C117 O18 H18 109.5
C113 O20 H20 109.5
C92 C91 H91 107.7
C92 C91 C95 102.8(3)
C95 C91 H91 107.7
C109 C91 H91 107.7
C109 C91 C92 111.4(3)
C109 C91 C95 119.1(3)
C91 C92 H92A 110.3
C91 C92 H92B 110.3
H92A C92 H92B 108.5
C93 C92 C91 107.2(3)
C93 C92 H92A 110.3
C93 C92 H92B 110.3
C92 C93 H93A 111.0
C92 C93 H93B 111.0
H93A C93 H93B 109.0
C94 C93 C92 103.7(3)
C94 C93 H93A 111.0
C94 C93 H93B 111.0
C93 C94 C95 101.3(3)
C93 C94 C99 116.2(3)
C93 C94 C117 109.7(3)
C99 C94 C95 112.2(3)
C99 C94 C117 107.1(3)
C117 C94 C95 110.4(3)
C91 C95 C94 100.0(3)
C96 C95 C91 120.0(3)
C96 C95 C94 109.9(3)
C96 C95 C118 107.5(3)
C118 C95 C91 108.0(3)
C118 C95 C94 111.3(3)
C95 C96 H96A 109.5
C95 C96 H96B 109.5
C95 C96 C97 110.7(3)
H96A C96 H96B 108.1
C97 C96 H96A 109.5
C97 C96 H96B 109.5
C96 C97 H97A 108.3
C96 C97 H97B 108.3
C96 C97 C98 115.9(3)
H97A C97 H97B 107.4
C98 C97 H97A 108.3
C98 C97 H97B 108.3
C97 C98 H98 108.4
C99 C98 C97 112.1(3)
C99 C98 H98 108.4
C99 C98 C104 110.5(3)
C104 C98 C97 108.8(3)
C104 C98 H98 108.4
C94 C99 H99 106.3
C98 C99 C94 111.9(3)
C98 C99 H99 106.3
C98 C99 C100 114.1(3)
C100 C99 C94 111.4(3)
C100 C99 H99 106.3
C99 C100 H10G 108.5
C99 C100 H10H 108.5
H10G C100 H10H 107.5
C101 C100 C99 115.2(3)
C101 C100 H10G 108.5
C101 C100 H10H 108.5
C100 C101 H10C 108.7
C100 C101 H10D 108.7
H10C C101 H10D 107.6
C102 C101 C100 114.4(3)
C102 C101 H10C 108.7
C102 C101 H10D 108.7
C101 C102 C105 116.6(3)
C103 C102 C101 120.1(3)
C103 C102 C105 123.2(4)
C102 C103 C104 122.4(3)
C102 C103 C108 123.1(3)
C108 C103 C104 114.5(3)
C98 C104 H10A 108.3
C98 C104 H10B 108.3
C103 C104 C98 115.9(3)
C103 C104 H10A 108.3
C103 C104 H10B 108.3
H10A C104 H10B 107.4
C102 C105 C120 110.8(3)
C106 C105 C102 109.2(3)
C106 C105 C119 111.4(3)
C106 C105 C120 107.4(3)
C119 C105 C102 109.8(3)
C119 C105 C120 108.2(3)
O16 C106 C105 109.1(3)
O16 C106 H10K 107.9
O16 C106 C107 111.8(3)
C105 C106 H10K 107.9
C107 C106 C105 112.1(3)
C107 C106 H10K 107.9
C106 C107 H10E 109.8
C106 C107 H10F 109.8
H10E C107 H10F 108.3
C108 C107 C106 109.3(3)
C108 C107 H10E 109.8
C108 C107 H10F 109.8
C103 C108 C107 112.9(3)
C103 C108 H10I 109.0
C103 C108 H10J 109.0
C107 C108 H10I 109.0
C107 C108 H10J 109.0
H10I C108 H10J 107.8
C91 C109 H10 108.1
C91 C109 C110 110.7(3)
C110 C109 H10 108.1
C114 C109 C91 112.1(4)
C114 C109 H10 108.1
C114 C109 C110 109.6(4)
C109 C110 H11G 108.7
C109 C110 H11H 108.7
H11G C110 H11H 107.6
C111 C110 C109 114.1(4)
C111 C110 H11G 108.7
C111 C110 H11H 108.7
C110 C111 H11I 107.8
C110 C111 H11J 107.8
H11I C111 H11J 107.1
C112 C111 C110 118.0(5)
C112 C111 H11I 107.8
C112 C111 H11J 107.8
O19 C112 C111 121.7(4)
O19 C112 C113 119.8(4)
C111 C112 C113 118.4(4)
O20 C113 C112 107.0(4)
O20 C113 C115 107.9(4)
O20 C113 C116 107.3(4)
C115 C113 C112 112.8(4)
C115 C113 C116 115.0(5)
C116 C113 C112 106.4(4)
C109 C114 H11K 109.5
C109 C114 H11L 109.5
C109 C114 H11M 109.5
H11K C114 H11L 109.5
H11K C114 H11M 109.5
H11L C114 H11M 109.5
C113 C115 H11N 109.5
C113 C115 H11O 109.5
C113 C115 H11P 109.5
H11N C115 H11O 109.5
H11N C115 H11P 109.5
H11O C115 H11P 109.5
C113 C116 H11Q 109.5
C113 C116 H11R 109.5
C113 C116 H11S 109.5
H11Q C116 H11R 109.5
H11Q C116 H11S 109.5
H11R C116 H11S 109.5
O17 C117 O18 122.2(3)
O17 C117 C94 125.0(3)
O18 C117 C94 112.7(3)
C95 C118 H11A 109.5
C95 C118 H11B 109.5
C95 C118 H11C 109.5
H11A C118 H11B 109.5
H11A C118 H11C 109.5
H11B C118 H11C 109.5
C105 C119 H11D 109.5
C105 C119 H11E 109.5
C105 C119 H11F 109.5
H11D C119 H11E 109.5
H11D C119 H11F 109.5
H11E C119 H11F 109.5
C105 C120 H12A 109.5
C105 C120 H12B 109.5
C105 C120 H12C 109.5
H12A C120 H12B 109.5
H12A C120 H12C 109.5
H12B C120 H12C 109.5

loop_
_geom_bond_atom_site_label_1
_geom_bond_atom_site_label_2
_geom_bond_distance
O1 H1 0.8400
O1 C16 1.446(4)
O2 C27 1.197(4)
O3 H3 0.8400
O3 C27 1.329(4)
O4 C22 1.212(4)
O5 H5 0.8400
O5 C23 1.431(4)
C1 H1A 1.0000
C1 C19 1.537(4)
C2 C1 1.559(4)
C2 H2A 0.9900
C2 H2B 0.9900
C2 C3 1.540(4)
C3 H3A 0.9900
C3 H3B 0.9900
C4 C3 1.529(4)
C4 C5 1.581(4)
C4 C9 1.553(4)
C4 C27 1.552(4)
C5 C1 1.561(4)
C6 C5 1.537(4)
C6 H6A 0.9900
C6 H6B 0.9900
C6 C7 1.537(4)
C7 H7A 0.9900
C7 H7B 0.9900
C7 C8 1.546(4)
C8 H8 1.0000
C8 C9 1.538(4)
C8 C14 1.542(4)
C9 H9 1.0000
C9 C10 1.538(4)
C10 H10L 0.9900
C10 H10M 0.9900
C11 C10 1.541(4)
C11 H11T 0.9900
C11 H11U 0.9900
C12 C11 1.520(4)
C12 C13 1.336(5)
C12 C15 1.540(4)
C13 C14 1.516(4)
C14 H14A 0.9900
C14 H14B 0.9900
C15 C16 1.540(4)
C15 C29 1.538(4)
C15 C30 1.544(5)
C16 H16A 1.0000
C16 C17 1.510(5)
C17 H17A 0.9900
C17 H17B 0.9900
C18 C13 1.508(5)
C18 C17 1.522(5)
C18 H18A 0.9900
C18 H18B 0.9900
C19 H19 1.0000
C19 C20 1.543(4)
C19 C24 1.531(4)
C20 H20A 0.9900
C20 H20B 0.9900
C20 C21 1.530(4)
C21 H21A 0.9900
C21 H21B 0.9900
C22 C21 1.509(5)
C22 C23 1.536(4)
C23 C26 1.523(4)
C24 H24A 0.9800
C24 H24B 0.9800
C24 H24C 0.9800
C25 C23 1.532(5)
C25 H25A 0.9800
C25 H25B 0.9800
C25 H25C 0.9800
C26 H26A 0.9800
C26 H26B 0.9800
C26 H26C 0.9800
C28 C5 1.542(4)
C28 H28A 0.9800
C28 H28B 0.9800
C28 H28C 0.9800
C29 H29A 0.9800
C29 H29B 0.9800
C29 H29C 0.9800
C30 H30A 0.9800
C30 H30B 0.9800
C30 H30C 0.9800
O6 H6 0.8400
O6 C46 1.436(4)
O7 H7 0.8400
O7 C57 1.334(4)
O8 C57 1.206(4)
O9 C52 1.199(5)
O10 H10N 0.8400
O10 C53 1.423(4)
C31 H31 1.0000
C31 C32 1.562(4)
C31 C49 1.544(4)
C32 H32A 0.9900
C32 H32B 0.9900
C33 C32 1.553(4)
C33 H33A 0.9900
C33 H33B 0.9900
C34 C33 1.536(4)
C35 C31 1.553(4)
C35 C34 1.577(4)
C35 C36 1.528(4)
C35 C58 1.554(4)
C36 H36A 0.9900
C36 H36B 0.9900
C36 C37 1.539(4)
C37 H37A 0.9900
C37 H37B 0.9900
C38 C37 1.541(4)
C38 H38 1.0000
C38 C44 1.544(4)
C39 C34 1.548(4)
C39 C38 1.542(4)
C39 H39 1.0000
C39 C40 1.546(4)
C40 H40A 0.9900
C40 H40B 0.9900
C40 C41 1.542(4)
C41 H41A 0.9900
C41 H41B 0.9900
C42 C41 1.522(4)
C42 C45 1.536(4)
C43 C42 1.328(5)
C43 C44 1.505(4)
C43 C48 1.508(5)
C44 H44A 0.9900
C44 H44B 0.9900
C45 C46 1.550(5)
C45 C59 1.541(5)
C45 C60 1.542(5)
C46 H46 1.0000
C47 C46 1.502(5)
C47 H47A 0.9900
C47 H47B 0.9900
C48 C47 1.528(4)
C48 H48A 0.9900
C48 H48B 0.9900
C49 H49 1.0000
C49 C50 1.527(4)
C49 C54 1.527(5)
C50 H50A 0.9900
C50 H50B 0.9900
C50 C51 1.535(4)
C51 H51A 0.9900
C51 H51B 0.9900
C52 C51 1.511(5)
C52 C53 1.541(5)
C53 C55 1.525(5)
C54 H54A 0.9800
C54 H54B 0.9800
C54 H54C 0.9800
C55 H55A 0.9800
C55 H55B 0.9800
C55 H55C 0.9800
C56 C53 1.522(5)
C56 H56A 0.9800
C56 H56B 0.9800
C56 H56C 0.9800
C57 C34 1.548(4)
C58 H58A 0.9800
C58 H58B 0.9800
C58 H58C 0.9800
C59 H59A 0.9800
C59 H59B 0.9800
C59 H59C 0.9800
C60 H60A 0.9800
C60 H60B 0.9800
C60 H60C 0.9800
O11 H11 0.8400
O11 C76 1.446(4)
O12 H12 0.8400
O12 C87 1.313(5)
O13 C87 1.229(5)
O14 C82 1.208(5)
O15 H15 0.8400
O15 C83 1.420(4)
C61 H61 1.0000
C61 C62 1.560(4)
C61 C79 1.542(4)
C62 H62A 0.9900
C62 H62B 0.9900
C63 C62 1.552(5)
C63 H63A 0.9900
C63 H63B 0.9900
C64 C63 1.534(4)
C64 C87 1.533(5)
C65 C61 1.550(4)
C65 C64 1.579(4)
C65 C66 1.551(5)
C65 C88 1.537(5)
C66 H66A 0.9900
C66 H66B 0.9900
C66 C67 1.542(5)
C67 H67A 0.9900
C67 H67B 0.9900
C68 C67 1.537(5)
C68 H68 1.0000
C68 C74 1.548(4)
C69 C64 1.542(4)
C69 C68 1.539(5)
C69 H69 1.0000
C69 C70 1.535(4)
C70 H70A 0.9900
C70 H70B 0.9900
C70 C71 1.542(5)
C71 H71A 0.9900
C71 H71B 0.9900
C72 C71 1.514(5)
C72 C73 1.330(5)
C72 C75 1.537(4)
C73 C74 1.517(5)
C73 C78 1.514(5)
C74 H74A 0.9900
C74 H74B 0.9900
C76 C75 1.542(5)
C76 H76 1.0000
C76 C77 1.503(5)
C77 H77A 0.9900
C77 H77B 0.9900
C78 C77 1.522(5)
C78 H78A 0.9900
C78 H78B 0.9900
C79 H79 1.0000
C79 C84 1.537(5)
C80 C79 1.536(5)
C80 H80A 0.9900
C80 H80B 0.9900
C80 C81 1.532(5)
C81 H81A 0.9900
C81 H81B 0.9900
C82 C81 1.503(5)
C83 C82 1.532(5)
C83 C85 1.514(6)
C83 C86 1.522(5)
C84 H84A 0.9800
C84 H84B 0.9800
C84 H84C 0.9800
C85 H85A 0.9800
C85 H85B 0.9800
C85 H85C 0.9800
C86 H86A 0.9800
C86 H86B 0.9800
C86 H86C 0.9800
C88 H88A 0.9800
C88 H88B 0.9800
C88 H88C 0.9800
C89 C75 1.540(5)
C89 H89A 0.9800
C89 H89B 0.9800
C89 H89C 0.9800
C90 C75 1.537(5)
C90 H90A 0.9800
C90 H90B 0.9800
C90 H90C 0.9800
O16 H16 0.8400
O16 C106 1.439(4)
O17 C117 1.203(4)
O18 H18 0.8400
O18 C117 1.328(4)
O19 C112 1.230(6)
O20 H20 0.8400
O20 C113 1.448(6)
C91 H91 1.0000
C91 C92 1.562(5)
C91 C95 1.565(5)
C91 C109 1.555(5)
C92 H92A 0.9900
C92 H92B 0.9900
C92 C93 1.550(5)
C93 H93A 0.9900
C93 H93B 0.9900
C94 C93 1.538(5)
C94 C117 1.562(4)
C95 C94 1.576(4)
C95 C96 1.532(5)
C96 H96A 0.9900
C96 H96B 0.9900
C96 C97 1.537(5)
C97 H97A 0.9900
C97 H97B 0.9900
C98 C97 1.552(5)
C98 H98 1.0000
C98 C99 1.532(5)
C98 C104 1.540(5)
C99 C94 1.542(5)
C99 H99 1.0000
C99 C100 1.537(5)
C100 H10G 0.9900
C100 H10H 0.9900
C101 C100 1.537(5)
C101 H10C 0.9900
C101 H10D 0.9900
C102 C101 1.516(5)
C102 C105 1.541(5)
C103 C102 1.337(5)
C103 C104 1.512(5)
C103 C108 1.510(5)
C104 H10A 0.9900
C104 H10B 0.9900
C105 C106 1.533(6)
C105 C119 1.537(5)
C105 C120 1.545(5)
C106 H10K 1.0000
C107 C106 1.515(5)
C107 H10E 0.9900
C107 H10F 0.9900
C107 C108 1.515(5)
C108 H10I 0.9900
C108 H10J 0.9900
C109 H10 1.0000
C109 C114 1.522(7)
C110 C109 1.556(6)
C110 H11G 0.9900
C110 H11H 0.9900
C110 C111 1.543(7)
C111 H11I 0.9900
C111 H11J 0.9900
C112 C111 1.477(7)
C113 C112 1.531(6)
C113 C115 1.472(7)
C113 C116 1.522(7)
C114 H11K 0.9800
C114 H11L 0.9800
C114 H11M 0.9800
C115 H11N 0.9800
C115 H11O 0.9800
C115 H11P 0.9800
C116 H11Q 0.9800
C116 H11R 0.9800
C116 H11S 0.9800
C118 C95 1.559(5)
C118 H11A 0.9800
C118 H11B 0.9800
C118 H11C 0.9800
C119 H11D 0.9800
C119 H11E 0.9800
C119 H11F 0.9800
C120 H12A 0.9800
C120 H12B 0.9800
C120 H12C 0.9800

loop_
_geom_torsion_atom_site_label_1
_geom_torsion_atom_site_label_2
_geom_torsion_atom_site_label_3
_geom_torsion_atom_site_label_4
_geom_torsion
O1 C16 C17 C18 174.6(3)
O4 C22 C21 C20 -24.1(5)
O4 C22 C23 O5 -15.2(4)
O4 C22 C23 C25 102.3(4)
O4 C22 C23 C26 -133.6(3)
C1 C2 C3 C4 14.9(3)
C1 C19 C20 C21 -179.1(3)
C2 C1 C19 C20 56.5(3)
C2 C1 C19 C24 178.9(3)
C3 C2 C1 C5 17.5(3)
C3 C2 C1 C19 147.3(3)
C3 C4 C5 C1 51.8(3)
C3 C4 C5 C6 177.6(2)
C3 C4 C5 C28 -62.1(3)
C3 C4 C9 C8 170.3(3)
C3 C4 C9 C10 -61.3(3)
C3 C4 C27 O2 -167.4(3)
C3 C4 C27 O3 14.7(4)
C4 C5 C1 C2 -41.5(3)
C4 C5 C1 C19 -165.9(3)
C4 C9 C10 C11 167.5(3)
C5 C1 C19 C20 176.2(3)
C5 C1 C19 C24 -61.3(4)
C5 C4 C3 C2 -41.1(3)
C5 C4 C9 C8 55.2(3)
C5 C4 C9 C10 -176.5(3)
C5 C4 C27 O2 -56.7(4)
C5 C4 C27 O3 125.4(3)
C5 C6 C7 C8 -52.4(4)
C6 C5 C1 C2 -160.4(3)
C6 C5 C1 C19 75.2(4)
C6 C7 C8 C9 49.0(4)
C6 C7 C8 C14 171.6(3)
C7 C6 C5 C1 168.5(3)
C7 C6 C5 C4 55.4(3)
C7 C6 C5 C28 -67.1(3)
C7 C8 C9 C4 -49.3(3)
C7 C8 C9 C10 -176.3(3)
C7 C8 C14 C13 155.2(3)
C8 C9 C10 C11 -65.3(4)
C9 C4 C3 C2 -161.9(3)
C9 C4 C5 C1 175.8(2)
C9 C4 C5 C6 -58.5(3)
C9 C4 C5 C28 61.8(3)
C9 C4 C27 O2 65.5(4)
C9 C4 C27 O3 -112.4(3)
C9 C8 C14 C13 -81.5(3)
C11 C12 C13 C14 -5.8(5)
C11 C12 C13 C18 175.6(3)
C11 C12 C15 C16 166.2(3)
C11 C12 C15 C29 -71.9(4)
C11 C12 C15 C30 48.5(4)
C12 C11 C10 C9 80.4(4)
C12 C13 C14 C8 71.1(4)
C12 C15 C16 O1 173.1(2)
C12 C15 C16 C17 49.2(3)
C13 C12 C11 C10 -59.2(4)
C13 C12 C15 C16 -16.8(4)
C13 C12 C15 C29 105.1(3)
C13 C12 C15 C30 -134.6(3)
C13 C18 C17 C16 42.1(4)
C14 C8 C9 C4 -170.7(2)
C14 C8 C9 C10 62.3(3)
C15 C12 C11 C10 117.8(3)
C15 C12 C13 C14 177.4(3)
C15 C12 C13 C18 -1.3(5)
C15 C16 C17 C18 -63.1(4)
C17 C18 C13 C12 -11.7(5)
C17 C18 C13 C14 169.6(3)
C18 C13 C14 C8 -110.2(3)
C19 C20 C21 C22 -100.5(3)
C21 C22 C23 O5 163.1(3)
C21 C22 C23 C25 -79.3(4)
C21 C22 C23 C26 44.7(4)
C23 C22 C21 C20 157.6(3)
C24 C19 C20 C21 56.9(4)
C27 C4 C3 C2 75.7(3)
C27 C4 C5 C1 -64.3(3)
C27 C4 C5 C6 61.4(3)
C27 C4 C5 C28 -178.3(3)
C27 C4 C9 C8 -66.3(3)
C27 C4 C9 C10 62.0(3)
C28 C5 C1 C2 75.2(3)
C28 C5 C1 C19 -49.2(4)
C29 C15 C16 O1 52.8(3)
C29 C15 C16 C17 -71.1(3)
C30 C15 C16 O1 -66.7(3)
C30 C15 C16 C17 169.4(3)
O7 C57 C34 C33 -167.4(3)
O7 C57 C34 C35 -58.5(3)
O7 C57 C34 C39 66.9(3)
O8 C57 C34 C33 15.1(4)
O8 C57 C34 C35 124.1(3)
O8 C57 C34 C39 -110.5(3)
O9 C52 C51 C50 -26.4(5)
O9 C52 C53 O10 -12.9(5)
O9 C52 C53 C55 105.0(4)
O9 C52 C53 C56 -131.4(4)
C31 C35 C34 C33 51.6(3)
C31 C35 C34 C39 176.2(2)
C31 C35 C34 C57 -60.1(3)
C31 C35 C36 C37 171.0(3)
C31 C49 C50 C51 -166.5(3)
C32 C31 C49 C50 50.8(4)
C32 C31 C49 C54 174.0(3)
C34 C33 C32 C31 13.2(3)
C34 C35 C31 C32 -42.6(3)
C34 C35 C31 C49 -167.4(3)
C34 C35 C36 C37 55.8(3)
C34 C39 C38 C37 -47.3(3)
C34 C39 C38 C44 -168.9(2)
C34 C39 C40 C41 167.5(3)
C35 C31 C32 C33 18.9(3)
C35 C31 C49 C50 170.0(3)
C35 C31 C49 C54 -66.8(4)
C35 C34 C33 C32 -39.6(3)
C35 C36 C37 C38 -53.2(4)
C36 C35 C31 C32 -163.6(3)
C36 C35 C31 C49 71.7(4)
C36 C35 C34 C33 178.6(2)
C36 C35 C34 C39 -56.8(3)
C36 C35 C34 C57 66.9(3)
C37 C38 C44 C43 152.7(3)
C38 C39 C34 C33 167.1(3)
C38 C39 C34 C35 51.7(3)
C38 C39 C34 C57 -74.1(3)
C38 C39 C40 C41 -64.9(4)
C39 C34 C33 C32 -161.2(3)
C39 C38 C37 C36 49.0(4)
C39 C38 C44 C43 -83.2(3)
C39 C40 C41 C42 79.7(4)
C40 C39 C34 C33 -64.9(3)
C40 C39 C34 C35 179.7(2)
C40 C39 C34 C57 53.8(3)
C40 C39 C38 C37 -174.6(3)
C40 C39 C38 C44 63.8(3)
C41 C42 C45 C46 168.7(3)
C41 C42 C45 C59 -70.7(4)
C41 C42 C45 C60 50.3(4)
C42 C43 C44 C38 70.9(4)
C42 C43 C48 C47 -11.1(5)
C42 C45 C46 O6 168.9(3)
C42 C45 C46 C47 47.5(4)
C43 C42 C41 C40 -59.9(4)
C43 C42 C45 C46 -15.0(4)
C43 C42 C45 C59 105.6(4)
C43 C42 C45 C60 -133.4(3)
C43 C48 C47 C46 42.4(4)
C44 C38 C37 C36 171.7(3)
C44 C43 C42 C41 -5.0(5)
C44 C43 C42 C45 178.8(3)
C44 C43 C48 C47 167.5(3)
C45 C42 C41 C40 116.6(3)
C48 C43 C42 C41 173.5(3)
C48 C43 C42 C45 -2.7(5)
C48 C43 C44 C38 -107.7(3)
C48 C47 C46 O6 173.4(3)
C48 C47 C46 C45 -62.4(3)
C49 C31 C32 C33 146.7(3)
C49 C50 C51 C52 -95.8(4)
C51 C52 C53 O10 165.1(3)
C51 C52 C53 C55 -77.0(4)
C51 C52 C53 C56 46.7(4)
C53 C52 C51 C50 155.6(3)
C54 C49 C50 C51 68.9(4)
C57 C34 C33 C32 78.0(3)
C58 C35 C31 C32 73.1(3)
C58 C35 C31 C49 -51.7(4)
C58 C35 C34 C33 -62.2(3)
C58 C35 C34 C39 62.5(3)
C58 C35 C34 C57 -173.8(2)
C58 C35 C36 C37 -65.4(3)
C59 C45 C46 O6 48.9(4)
C59 C45 C46 C47 -72.4(3)
C60 C45 C46 O6 -70.4(3)
C60 C45 C46 C47 168.3(3)
O11 C76 C75 C72 168.5(3)
O11 C76 C75 C89 48.1(4)
O11 C76 C75 C90 -70.4(3)
O11 C76 C77 C78 172.6(3)
O14 C82 C81 C80 38.6(6)
O15 C83 C82 O14 8.6(5)
O15 C83 C82 C81 -171.2(3)
C61 C65 C64 C63 52.2(3)
C61 C65 C64 C69 174.9(2)
C61 C65 C64 C87 -59.6(3)
C61 C65 C66 C67 170.3(3)
C62 C61 C79 C80 64.2(3)
C62 C61 C79 C84 -172.6(3)
C63 C64 C87 O12 -178.0(3)
C63 C64 C87 O13 4.2(4)
C64 C63 C62 C61 15.0(4)
C64 C65 C61 C62 -42.1(3)
C64 C65 C61 C79 -165.4(3)
C64 C65 C66 C67 57.5(4)
C64 C69 C68 C67 -46.8(4)
C64 C69 C68 C74 -170.2(3)
C64 C69 C70 C71 166.4(3)
C65 C61 C62 C63 17.5(4)
C65 C61 C79 C80 -176.7(3)
C65 C61 C79 C84 -53.5(4)
C65 C64 C63 C62 -40.9(3)
C65 C64 C87 O12 -69.5(4)
C65 C64 C87 O13 112.7(4)
C65 C66 C67 C68 -52.8(5)
C66 C65 C61 C62 -159.5(3)
C66 C65 C61 C79 77.3(4)
C66 C65 C64 C63 177.1(3)
C66 C65 C64 C69 -60.1(3)
C66 C65 C64 C87 65.4(4)
C67 C68 C74 C73 154.2(3)
C68 C69 C64 C63 168.5(3)
C68 C69 C64 C65 54.7(3)
C68 C69 C64 C87 -72.1(3)
C68 C69 C70 C71 -65.5(4)
C69 C64 C63 C62 -161.3(3)
C69 C64 C87 O12 56.7(4)
C69 C64 C87 O13 -121.1(3)
C69 C68 C67 C66 46.8(5)
C69 C68 C74 C73 -80.3(4)
C69 C70 C71 C72 81.6(4)
C70 C69 C64 C63 -62.5(4)
C70 C69 C64 C65 -176.2(3)
C70 C69 C64 C87 57.0(4)
C70 C69 C68 C67 -174.4(3)
C70 C69 C68 C74 62.2(4)
C71 C72 C73 C74 -5.2(5)
C71 C72 C73 C78 174.9(3)
C71 C72 C75 C76 169.0(3)
C71 C72 C75 C89 -68.9(4)
C71 C72 C75 C90 49.9(4)
C72 C73 C74 C68 70.3(4)
C72 C73 C78 C77 -13.5(5)
C73 C72 C71 C70 -60.9(4)
C73 C72 C75 C76 -14.2(4)
C73 C72 C75 C89 108.0(4)
C73 C72 C75 C90 -133.2(4)
C73 C78 C77 C76 44.5(4)
C74 C68 C67 C66 171.2(3)
C74 C73 C78 C77 166.6(3)
C75 C72 C71 C70 116.1(3)
C75 C72 C73 C74 178.1(3)
C75 C72 C73 C78 -1.8(5)
C75 C76 C77 C78 -63.4(4)
C77 C76 C75 C72 46.6(4)
C77 C76 C75 C89 -73.8(4)
C77 C76 C75 C90 167.7(3)
C78 C73 C74 C68 -109.8(4)
C79 C61 C62 C63 147.0(3)
C79 C80 C81 C82 161.6(3)
C81 C80 C79 C61 -166.7(3)
C81 C80 C79 C84 68.1(4)
C83 C82 C81 C80 -141.6(3)
C85 C83 C82 O14 -110.3(4)
C85 C83 C82 C81 69.8(4)
C86 C83 C82 O14 126.4(4)
C86 C83 C82 C81 -53.5(4)
C87 C64 C63 C62 76.5(3)
C88 C65 C61 C62 75.7(3)
C88 C65 C61 C79 -47.5(4)
C88 C65 C64 C63 -63.1(3)
C88 C65 C64 C69 59.6(4)
C88 C65 C64 C87 -174.8(3)
C88 C65 C66 C67 -64.7(4)
O19 C112 C111 C110 -18.0(7)
O20 C113 C112 O19 -10.4(6)
O20 C113 C112 C111 165.6(4)
C91 C92 C93 C94 14.4(3)
C91 C95 C94 C93 50.0(3)
C91 C95 C94 C99 174.6(3)
C91 C95 C94 C117 -66.1(3)
C91 C95 C96 C97 169.6(3)
C92 C91 C95 C94 -40.4(3)
C92 C91 C95 C96 -160.5(3)
C92 C91 C95 C118 75.9(3)
C92 C91 C109 C110 55.2(4)
C92 C91 C109 C114 177.9(4)
C93 C94 C117 O17 -167.3(3)
C93 C94 C117 O18 15.2(4)
C94 C95 C96 C97 54.7(4)
C94 C99 C100 C101 165.8(3)
C95 C91 C92 C93 16.8(3)
C95 C91 C109 C110 174.4(3)
C95 C91 C109 C114 -62.8(5)
C95 C94 C93 C92 -39.7(3)
C95 C94 C117 O17 -56.5(4)
C95 C94 C117 O18 125.9(3)
C95 C96 C97 C98 -51.3(4)
C96 C95 C94 C93 177.1(3)
C96 C95 C94 C99 -58.3(4)
C96 C95 C94 C117 61.0(4)
C97 C98 C99 C94 -48.5(4)
C97 C98 C99 C100 -176.0(3)
C97 C98 C104 C103 156.2(3)
C98 C99 C94 C93 170.9(3)
C98 C99 C94 C95 55.1(4)
C98 C99 C94 C117 -66.2(3)
C98 C99 C100 C101 -66.4(4)
C99 C94 C93 C92 -161.4(3)
C99 C94 C117 O17 65.9(4)
C99 C94 C117 O18 -111.7(3)
C99 C98 C97 C96 47.8(4)
C99 C98 C104 C103 -80.2(4)
C100 C99 C94 C93 -60.2(4)
C100 C99 C94 C95 -175.9(3)
C100 C99 C94 C117 62.8(3)
C101 C102 C105 C106 168.0(3)
C101 C102 C105 C119 -69.5(4)
C101 C102 C105 C120 49.9(4)
C102 C101 C100 C99 80.9(4)
C102 C103 C104 C98 70.2(5)
C102 C103 C108 C107 -11.7(5)
C102 C105 C106 O16 172.0(3)
C102 C105 C106 C107 47.6(4)
C103 C102 C101 C100 -59.3(4)
C103 C102 C105 C106 -13.5(5)
C103 C102 C105 C119 108.9(4)
C103 C102 C105 C120 -131.7(4)
C104 C98 C97 C96 170.4(3)
C104 C98 C99 C94 -170.0(3)
C104 C98 C99 C100 62.4(4)
C104 C103 C102 C101 -5.5(5)
C104 C103 C102 C105 176.2(3)
C104 C103 C108 C107 167.9(3)
C105 C102 C101 C100 119.2(3)
C106 C107 C108 C103 44.5(4)
C108 C103 C102 C101 174.1(3)
C108 C103 C102 C105 -4.3(5)
C108 C103 C104 C98 -109.4(4)
C108 C107 C106 O16 172.5(3)
C108 C107 C106 C105 -64.7(4)
C109 C91 C92 C93 145.4(3)
C109 C91 C95 C94 -164.0(3)
C109 C91 C95 C96 75.9(4)
C109 C91 C95 C118 -47.7(4)
C109 C110 C111 C112 -90.0(6)
C111 C110 C109 C91 -152.1(4)
C111 C110 C109 C114 83.7(5)
C113 C112 C111 C110 166.1(4)
C115 C113 C112 O19 -128.8(5)
C115 C113 C112 C111 47.1(6)
C116 C113 C112 O19 104.2(5)
C116 C113 C112 C111 -79.9(5)
C117 C94 C93 C92 77.0(3)
C118 C95 C94 C93 -63.8(4)
C118 C95 C94 C99 60.7(4)
C118 C95 C94 C117 -180.0(3)
C118 C95 C96 C97 -66.6(4)
C119 C105 C106 O16 50.5(4)
C119 C105 C106 C107 -73.9(4)
C120 C105 C106 O16 -67.8(4)
C120 C105 C106 C107 167.8(3)
